data_7101148
loop_
_publ_author_name
'Jonathan L. Sessler'
'Deqiang An.'
'Won-Seob Cho.'
'Vincent Lynch'
'Manual Marquez'

_publ_section_title
;
Calix[4]bipyrrole - A big, flexible, yet effective
chloride-selective anion receptor
;
_journal_issue 4
_journal_name_full 'Chemical Communications'
_journal_paper_doi 10.1039/b412737d
_journal_year 2005
_chemical_formula_sum 'C52.5 H69 Br Cl N9'
_chemical_formula_weight 941.53
_chemical_name_systematic
;
?
;
_space_group_IT_number 14
_symmetry_cell_setting monoclinic
_symmetry_space_group_name_Hall '-P 2ybc'
_symmetry_space_group_name_H-M 'P 1 21/c 1'
_atom_sites_solution_hydrogens geom
_atom_sites_solution_primary direct
_atom_sites_solution_secondary difmap
_audit_creation_method SHELXL-97
_cell_angle_alpha 90.00
_cell_angle_beta 91.265(1)
_cell_angle_gamma 90.00
_cell_formula_units_Z 8
_cell_length_a 21.4853(3)
_cell_length_b 15.7904(2)
_cell_length_c 29.3770(5)
_cell_measurement_temperature 153(2)
_cell_volume 9964.1(3)
_computing_cell_refinement 'Collect software, Nonius B.V. 1998'
_computing_data_collection 'Collect software, Nonius B.V. 1998'
_computing_data_reduction
;
DENZO and Scalepack (Otwinoski and Minor, 1997)
;
_computing_molecular_graphics 'XP SHELXTL/PC, Siemens Analytical'
_computing_structure_refinement 'XL SHELXTL/PC, Siemens Analytical'
_computing_structure_solution
;

SIR97 - Altomare A., Burla M.C., Camalli M., Cascarano G.L., Giacovazzo C.,
Guagliardi A., Moliterni A.G.G., Polidori G.,Spagna R.
;
_diffrn_ambient_temperature 153(2)
_diffrn_measured_fraction_theta_full 0.992
_diffrn_measured_fraction_theta_max 0.992
_diffrn_measurement_device_type 'Nonius Kappa CCD'
_diffrn_measurement_method \w-scans
_diffrn_radiation_monochromator graphite
_diffrn_radiation_source 'fine-focus sealed tube'
_diffrn_radiation_type MoK\a
_diffrn_radiation_wavelength 0.71073
_diffrn_reflns_av_R_equivalents 0.1174
_diffrn_reflns_av_sigmaI/netI 0.1871
_diffrn_reflns_limit_h_max 25
_diffrn_reflns_limit_h_min -25
_diffrn_reflns_limit_k_max 18
_diffrn_reflns_limit_k_min -18
_diffrn_reflns_limit_l_max 34
_diffrn_reflns_limit_l_min -34
_diffrn_reflns_number 31386
_diffrn_reflns_theta_full 25.00
_diffrn_reflns_theta_max 25.00
_diffrn_reflns_theta_min 2.91
_exptl_absorpt_coefficient_mu 0.923
_exptl_absorpt_correction_type none
_exptl_crystal_colour 'pale yellow'
_exptl_crystal_density_diffrn 1.255
_exptl_crystal_density_method 'not measured'
_exptl_crystal_description needles
_exptl_crystal_F_000 3992
_exptl_crystal_size_max 0.50
_exptl_crystal_size_mid 0.11
_exptl_crystal_size_min 0.05
_refine_diff_density_max 0.485
_refine_diff_density_min -0.567
_refine_diff_density_rms 0.087
_refine_ls_extinction_method none
_refine_ls_goodness_of_fit_ref 1.090
_refine_ls_hydrogen_treatment mixed
_refine_ls_matrix_type fullcycle
_refine_ls_number_parameters 1180
_refine_ls_number_reflns 17418
_refine_ls_number_restraints 128
_refine_ls_restrained_S_all 1.112
_refine_ls_R_factor_all 0.1693
_refine_ls_R_factor_gt 0.0647
_refine_ls_shift/su_max 0.099
_refine_ls_shift/su_mean 0.020
_refine_ls_structure_factor_coef Fsqd
_refine_ls_weighting_details 'calc w=1/[\s^2^(Fo^2^)+(0.0209P)^2^+3.4021P] where P=(Fo^2^+2Fc^2^)/3'
_refine_ls_weighting_scheme calc
_refine_ls_wR_factor_gt 0.0916
_refine_ls_wR_factor_ref 0.1145
_reflns_number_gt 8898
_reflns_number_total 17418
_reflns_threshold_expression >2sigma(I)
_cod_data_source_file b412737d.txt
_cod_depositor_comments
;
The following automatic conversions were performed:
'_symmetry_cell_setting' value 'Monoclinic' changed to 'monoclinic'
according to '/home/saulius/struct/CIF-dictionaries/cif_core.dic'
dictionary named 'cif_core.dic' version 2.4.1 from 2010-06-29.

Automatic conversion script
Id: cif_fix_enum 1527 2010-12-29 10:47:43Z saulius 
;
_cod_original_sg_symbol_H-M P21/c
_cod_original_formula_sum 'C52.50 H69 Br Cl N9'
_cod_database_code 7101148

loop_
_symmetry_equiv_pos_as_xyz
'x, y, z'
'-x, y+1/2, -z+1/2'
'-x, -y, -z'
'x, -y-1/2, z-1/2'

loop_
_atom_site_label
_atom_site_type_symbol
_atom_site_fract_x
_atom_site_fract_y
_atom_site_fract_z
_atom_site_U_iso_or_equiv
_atom_site_adp_type
_atom_site_occupancy
_atom_site_symmetry_multiplicity
_atom_site_calc_flag
_atom_site_refinement_flags
Br1 Br 1.04286(2) 0.28824(3) 0.101042(16) 0.02621(13) Uani 1 1 d .
Cl1C Cl 0.94954(6) 0.30673(8) 0.21418(5) 0.0439(4) Uani 1 1 d .
Cl2C Cl 0.93588(9) 0.21861(9) 0.29916(5) 0.0732(5) Uani 1 1 d .
N1 N 1.06556(16) 0.1391(2) 0.18762(13) 0.0275(10) Uani 1 1 d .
H1N H 1.0667 0.1720 0.1626 0.033 Uiso 1 1 d R
N2 N 1.11406(16) 0.3099(2) 0.20915(13) 0.0276(10) Uani 1 1 d .
H2N H 1.0948 0.3081 0.1816 0.033 Uiso 1 1 d R
N3 N 1.18026(17) 0.4026(2) 0.12355(13) 0.0290(10) Uani 1 1 d .
H3N H 1.1428 0.3788 0.1181 0.035 Uiso 1 1 d R
N4 N 1.17636(16) 0.3081(2) 0.03616(13) 0.0268(10) Uani 1 1 d .
H4N H 1.1433 0.2963 0.0534 0.032 Uiso 1 1 d R
N5 N 1.04566(16) 0.3250(2) -0.01839(13) 0.0305(10) Uani 1 1 d .
H5N H 1.0542 0.3298 0.0116 0.037 Uiso 1 1 d R
N6 N 0.94099(16) 0.4066(2) 0.02912(13) 0.0255(10) Uani 1 1 d .
H6N H 0.9643 0.3749 0.0484 0.031 Uiso 1 1 d R
N7 N 0.87585(16) 0.2995(2) 0.11014(12) 0.0256(10) Uani 1 1 d .
H7N H 0.9176 0.3018 0.1134 0.031 Uiso 1 1 d R
N8 N 0.93135(16) 0.1324(2) 0.13008(13) 0.0270(9) Uani 1 1 d .
H8N H 0.9603 0.1723 0.1252 0.032 Uiso 1 1 d R
C1 C 1.0411(2) 0.0584(3) 0.18842(19) 0.0310(13) Uani 1 1 d .
C2 C 1.0496(2) 0.0304(3) 0.23217(19) 0.0380(14) Uani 1 1 d .
H2 H 1.0373 -0.0245 0.2429 0.046 Uiso 1 1 d R
C3 C 1.0787(2) 0.0942(3) 0.25814(19) 0.0402(14) Uani 1 1 d .
H3 H 1.0897 0.0920 0.2900 0.048 Uiso 1 1 d R
C4 C 1.0887(2) 0.1618(3) 0.22991(17) 0.0296(12) Uani 1 1 d .
C5 C 1.1168(2) 0.2439(3) 0.23936(17) 0.0295(13) Uani 1 1 d .
C6 C 1.1500(2) 0.2715(3) 0.27718(18) 0.0434(14) Uani 1 1 d .
H6 H 1.1601 0.2390 0.3040 0.052 Uiso 1 1 d R
C7 C 1.1665(2) 0.3562(3) 0.26918(18) 0.0455(15) Uani 1 1 d .
H7 H 1.1893 0.3929 0.2896 0.055 Uiso 1 1 d R
C8 C 1.1441(2) 0.3799(3) 0.22682(18) 0.0351(13) Uani 1 1 d .
C9 C 1.1499(2) 0.4616(3) 0.19992(18) 0.0366(13) Uani 1 1 d .
C10 C 1.1950(2) 0.4492(3) 0.16143(18) 0.0323(13) Uani 1 1 d .
C11 C 1.2556(2) 0.4745(4) 0.1566(2) 0.0517(16) Uani 1 1 d .
H11 H 1.2787 0.5087 0.1780 0.062 Uiso 1 1 d R
C12 C 1.2771(2) 0.4428(3) 0.1151(2) 0.0498(16) Uani 1 1 d .
H12 H 1.3180 0.4508 0.1034 0.060 Uiso 1 1 d R
C13 C 1.2296(2) 0.3977(3) 0.09432(18) 0.0289(13) Uani 1 1 d .
C14 C 1.2261(2) 0.3566(3) 0.05029(17) 0.0281(12) Uani 1 1 d .
C15 C 1.2667(2) 0.3588(3) 0.01464(18) 0.0366(14) Uani 1 1 d .
H15 H 1.3061 0.3876 0.0148 0.044 Uiso 1 1 d R
C16 C 1.2403(2) 0.3116(3) -0.02121(18) 0.0340(13) Uani 1 1 d .
H16 H 1.2585 0.3026 -0.0504 0.041 Uiso 1 1 d R
C17 C 1.1841(2) 0.2796(3) -0.00792(17) 0.0292(12) Uani 1 1 d .
C18 C 1.1360(2) 0.2261(3) -0.03240(17) 0.0337(13) Uani 1 1 d .
C19 C 1.0803(2) 0.2790(3) -0.04855(16) 0.0283(12) Uani 1 1 d .
C20 C 1.0514(2) 0.2883(3) -0.09012(17) 0.0341(13) Uani 1 1 d .
H20 H 1.0654 0.2633 -0.1179 0.041 Uiso 1 1 d R
C21 C 0.9991(2) 0.3403(3) -0.08529(17) 0.0350(13) Uani 1 1 d .
H21 H 0.9705 0.3578 -0.1090 0.042 Uiso 1 1 d R
C22 C 0.99630(19) 0.3637(3) -0.04071(16) 0.0251(12) Uani 1 1 d .
C23 C 0.9506(2) 0.4146(3) -0.01709(16) 0.0248(12) Uani 1 1 d .
C24 C 0.9059(2) 0.4691(3) -0.03352(17) 0.0295(12) Uani 1 1 d .
H24 H 0.9010 0.4869 -0.0647 0.035 Uiso 1 1 d R
C25 C 0.8688(2) 0.4940(3) 0.00294(17) 0.0329(13) Uani 1 1 d .
H25 H 0.8340 0.5320 0.0014 0.040 Uiso 1 1 d R
C26 C 0.8906(2) 0.4549(3) 0.04183(17) 0.0276(12) Uani 1 1 d .
C27 C 0.8670(2) 0.4538(3) 0.08992(17) 0.0297(12) Uani 1 1 d .
C28 C 0.8388(2) 0.3676(3) 0.09885(15) 0.0266(12) Uani 1 1 d .
C29 C 0.7796(2) 0.3370(3) 0.09581(16) 0.0337(13) Uani 1 1 d .
H29 H 0.7436 0.3700 0.0875 0.040 Uiso 1 1 d R
C30 C 0.7804(2) 0.2500(3) 0.10587(16) 0.0308(13) Uani 1 1 d .
H30 H 0.7453 0.2125 0.1067 0.037 Uiso 1 1 d R
C31 C 0.8407(2) 0.2271(3) 0.11535(15) 0.0241(12) Uani 1 1 d .
C32 C 0.8684(2) 0.1459(3) 0.12725(16) 0.0250(12) Uani 1 1 d .
C33 C 0.8411(2) 0.0701(3) 0.13650(18) 0.0419(15) Uani 1 1 d .
H33 H 0.7971 0.0598 0.1371 0.050 Uiso 1 1 d R
C34 C 0.8888(2) 0.0100(3) 0.14504(19) 0.0499(16) Uani 1 1 d .
H34 H 0.8831 -0.0484 0.1530 0.060 Uiso 1 1 d R
C35 C 0.9449(2) 0.0493(3) 0.14068(17) 0.0318(13) Uani 1 1 d .
C36 C 1.0111(2) 0.0176(3) 0.14704(18) 0.0357(14) Uani 1 1 d .
C37 C 1.1750(2) 0.5308(3) 0.23155(18) 0.0505(16) Uani 1 1 d .
H37A H 1.2149 0.5143 0.2439 0.076 Uiso 1 1 d R
H37B H 1.1791 0.5828 0.2149 0.076 Uiso 1 1 d R
H37C H 1.1465 0.5389 0.2559 0.076 Uiso 1 1 d R
C38 C 1.0861(2) 0.4889(3) 0.18040(17) 0.0369(13) Uani 1 1 d .
H38A H 1.0706 0.4453 0.1604 0.055 Uiso 1 1 d R
H38B H 1.0575 0.4970 0.2047 0.055 Uiso 1 1 d R
H38C H 1.0901 0.5409 0.1637 0.055 Uiso 1 1 d R
C39 C 1.1131(2) 0.1544(3) -0.00108(18) 0.0424(15) Uani 1 1 d .
H39A H 1.0941 0.1790 0.0251 0.064 Uiso 1 1 d R
H39B H 1.0831 0.1200 -0.0173 0.064 Uiso 1 1 d R
H39C H 1.1478 0.1200 0.0086 0.064 Uiso 1 1 d R
C40 C 1.1661(2) 0.1859(3) -0.07447(18) 0.0540(17) Uani 1 1 d .
H40A H 1.1804 0.2301 -0.0941 0.081 Uiso 1 1 d R
H40B H 1.2008 0.1515 -0.0648 0.081 Uiso 1 1 d R
H40C H 1.1362 0.1515 -0.0906 0.081 Uiso 1 1 d R
C41 C 0.9186(2) 0.4730(3) 0.12500(17) 0.0394(14) Uani 1 1 d .
H41A H 0.9510 0.4315 0.1229 0.059 Uiso 1 1 d R
H41B H 0.9354 0.5283 0.1195 0.059 Uiso 1 1 d R
H41C H 0.9014 0.4712 0.1549 0.059 Uiso 1 1 d R
C42 C 0.8151(2) 0.5219(3) 0.09398(18) 0.0501(16) Uani 1 1 d .
H42A H 0.7829 0.5100 0.0717 0.075 Uiso 1 1 d R
H42B H 0.7981 0.5200 0.1239 0.075 Uiso 1 1 d R
H42C H 0.8320 0.5771 0.0885 0.075 Uiso 1 1 d R
C43 C 1.0486(2) 0.0358(3) 0.10369(17) 0.0403(14) Uani 1 1 d .
H43A H 1.0507 0.0959 0.0991 0.060 Uiso 1 1 d R
H43B H 1.0900 0.0135 0.1072 0.060 Uiso 1 1 d R
H43C H 1.0282 0.0098 0.0779 0.060 Uiso 1 1 d R
C44 C 1.0093(2) -0.0795(3) 0.1542(2) 0.0541(17) Uani 1 1 d .
H44A H 0.9865 -0.0928 0.1810 0.081 Uiso 1 1 d R
H44B H 0.9891 -0.1048 0.1281 0.081 Uiso 1 1 d R
H44C H 1.0510 -0.1012 0.1574 0.081 Uiso 1 1 d R
N1B N 0.82523(16) 0.3048(3) 0.46357(13) 0.0403(12) Uani 1 1 d D
C1B C 0.8184(3) 0.2144(4) 0.4780(3) 0.046(2) Uani 0.71 1 d PDU
H1BA H 0.8297 0.2106 0.5098 0.055 Uiso 0.71 1 d PR
H1BB H 0.8478 0.1810 0.4616 0.055 Uiso 0.71 1 d PR
C1BA C 0.7602(4) 0.2670(6) 0.4702(6) 0.040(5) Uani 0.29 1 d PDU
H1BC H 0.7331 0.2877 0.4462 0.048 Uiso 0.29 1 d PR
H1BD H 0.7447 0.2884 0.4984 0.048 Uiso 0.29 1 d PR
C2B C 0.7548(2) 0.1757(4) 0.4717(2) 0.0691(19) Uani 1 1 d DU
H2BD H 0.7123 0.1595 0.4761 0.104 Uiso 0.29 1 d PR
H2BE H 0.7686 0.1531 0.4433 0.104 Uiso 0.29 1 d PR
H2BF H 0.7804 0.1538 0.4961 0.104 Uiso 0.29 1 d PR
H2BA H 0.7553 0.1180 0.4820 0.104 Uiso 0.71 1 d PR
H2BB H 0.7250 0.2073 0.4887 0.104 Uiso 0.71 1 d PR
H2BC H 0.7434 0.1773 0.4399 0.104 Uiso 0.71 1 d PR
C3B C 0.8947(3) 0.3308(5) 0.4670(2) 0.046(2) Uani 0.71 1 d PDU
H3BA H 0.8986 0.3870 0.4549 0.055 Uiso 0.71 1 d PR
H3BB H 0.9175 0.2935 0.4477 0.055 Uiso 0.71 1 d PR
C3BA C 0.8684(5) 0.2774(7) 0.5022(4) 0.023(4) Uani 0.29 1 d PDU
H3BC H 0.8823 0.2212 0.4952 0.027 Uiso 0.29 1 d PR
H3BD H 0.8449 0.2738 0.5295 0.027 Uiso 0.29 1 d PR
C4B C 0.9250(2) 0.3292(4) 0.5111(2) 0.0672(19) Uani 1 1 d DU
H4BD H 0.9491 0.3050 0.5357 0.101 Uiso 0.29 1 d PR
H4BE H 0.9500 0.3319 0.4844 0.101 Uiso 0.29 1 d PR
H4BF H 0.9120 0.3852 0.5192 0.101 Uiso 0.29 1 d PR
H4BA H 0.9678 0.3459 0.5090 0.101 Uiso 0.71 1 d PR
H4BB H 0.9037 0.3677 0.5306 0.101 Uiso 0.71 1 d PR
H4BC H 0.9228 0.2729 0.5233 0.101 Uiso 0.71 1 d PR
C5B C 0.7896(3) 0.3615(4) 0.4971(2) 0.045(2) Uani 0.71 1 d PDU
H5BA H 0.8025 0.3464 0.5275 0.055 Uiso 0.71 1 d PR
H5BB H 0.7460 0.3486 0.4938 0.055 Uiso 0.71 1 d PR
C5BA C 0.8094(8) 0.3962(6) 0.4534(4) 0.049(5) Uani 0.29 1 d PDU
H5BC H 0.7724 0.3959 0.4344 0.059 Uiso 0.29 1 d PR
H5BD H 0.8422 0.4203 0.4359 0.059 Uiso 0.29 1 d PR
C6B C 0.7966(3) 0.4523(4) 0.4925(2) 0.075(2) Uani 1 1 d DU
H6BD H 0.7861 0.5082 0.4821 0.113 Uiso 0.29 1 d PR
H6BE H 0.7629 0.4299 0.5098 0.113 Uiso 0.29 1 d PR
H6BF H 0.8336 0.4547 0.5114 0.113 Uiso 0.29 1 d PR
H6BA H 0.7726 0.4815 0.5148 0.113 Uiso 0.71 1 d PR
H6BB H 0.8398 0.4665 0.4966 0.113 Uiso 0.71 1 d PR
H6BC H 0.7826 0.4688 0.4626 0.113 Uiso 0.71 1 d PR
C7B C 0.8044(3) 0.3267(5) 0.4158(2) 0.056(2) Uani 0.71 1 d PDU
H7BA H 0.8185 0.3828 0.4089 0.067 Uiso 0.71 1 d PR
H7BB H 0.7598 0.3269 0.4142 0.067 Uiso 0.71 1 d PR
C7BA C 0.8497(8) 0.2480(10) 0.4258(3) 0.064(6) Uani 0.29 1 d PDU
H7BC H 0.8370 0.1911 0.4323 0.077 Uiso 0.29 1 d PR
H7BD H 0.8943 0.2493 0.4267 0.077 Uiso 0.29 1 d PR
C8B C 0.8278(4) 0.2683(5) 0.3802(2) 0.114(3) Uani 1 1 d DU
H8BD H 0.8448 0.2289 0.3589 0.171 Uiso 0.29 1 d PR
H8BE H 0.7832 0.2656 0.3786 0.171 Uiso 0.29 1 d PR
H8BF H 0.8412 0.3245 0.3729 0.171 Uiso 0.29 1 d PR
H8BA H 0.8130 0.2857 0.3506 0.171 Uiso 0.71 1 d PR
H8BB H 0.8725 0.2687 0.3811 0.171 Uiso 0.71 1 d PR
H8BC H 0.8132 0.2121 0.3864 0.171 Uiso 0.71 1 d PR
Br2 Br 0.57275(2) 0.37481(3) 0.368962(17) 0.02751(13) Uani 1 1 d .
N1' N 0.67571(16) 0.5309(2) 0.40349(12) 0.0260(10) Uani 1 1 d .
H1'N H 0.6471 0.4909 0.3969 0.031 Uiso 1 1 d R
N2' N 0.71579(15) 0.4218(2) 0.32593(12) 0.0234(9) Uani 1 1 d .
H2'N H 0.6807 0.4024 0.3384 0.028 Uiso 1 1 d R
N3' N 0.60808(16) 0.3761(2) 0.25134(13) 0.0282(10) Uani 1 1 d .
H3'N H 0.6006 0.3763 0.2814 0.034 Uiso 1 1 d R
N4' N 0.48792(16) 0.4515(2) 0.27303(14) 0.0332(11) Uani 1 1 d .
H4'N H 0.5103 0.4360 0.2980 0.040 Uiso 1 1 d R
N5' N 0.41343(17) 0.3636(3) 0.35710(13) 0.0349(11) Uani 1 1 d .
H5'N H 0.4549 0.3702 0.3600 0.042 Uiso 1 1 d R
N6' N 0.47367(18) 0.2132(3) 0.39874(13) 0.0398(11) Uani 1 1 d .
H6'N H 0.5009 0.2551 0.3931 0.048 Uiso 1 1 d R
N7' N 0.58914(17) 0.2505(2) 0.46901(15) 0.0349(11) Uani 1 1 d .
H7'N H 0.5865 0.2802 0.4429 0.042 Uiso 1 1 d R
N8' N 0.60497(16) 0.4341(2) 0.48484(13) 0.0301(10) Uani 1 1 d .
H8'N H 0.5860 0.4240 0.4578 0.036 Uiso 1 1 d R
C1' C 0.6703(2) 0.5904(3) 0.43744(16) 0.0273(12) Uani 1 1 d .
C2' C 0.7226(2) 0.6395(3) 0.43601(16) 0.0328(13) Uani 1 1 d .
H2' H 0.7317 0.6873 0.4553 0.039 Uiso 1 1 d R
C3' C 0.7603(2) 0.6094(3) 0.40094(17) 0.0332(13) Uani 1 1 d .
H3' H 0.7999 0.6320 0.3924 0.040 Uiso 1 1 d R
C4' C 0.7309(2) 0.5411(3) 0.38089(15) 0.0241(12) Uani 1 1 d .
C5' C 0.74938(19) 0.4906(3) 0.34213(16) 0.0221(11) Uani 1 1 d .
C6' C 0.7992(2) 0.4992(3) 0.31478(16) 0.0326(13) Uani 1 1 d .
H6' H 0.8308 0.5420 0.3177 0.039 Uiso 1 1 d R
C7' C 0.7960(2) 0.4348(3) 0.28133(17) 0.0354(13) Uani 1 1 d .
H7' H 0.8253 0.4253 0.2576 0.042 Uiso 1 1 d R
C8' C 0.7439(2) 0.3870(3) 0.28867(16) 0.0255(12) Uani 1 1 d .
C9' C 0.7152(2) 0.3146(3) 0.26168(16) 0.0293(12) Uani 1 1 d .
C10' C 0.6622(2) 0.3470(3) 0.23229(18) 0.0307(13) Uani 1 1 d .
C11' C 0.6549(2) 0.3590(4) 0.18669(18) 0.0486(16) Uani 1 1 d .
H11' H 0.6849 0.3442 0.1643 0.058 Uiso 1 1 d R
C12' C 0.5964(2) 0.3953(4) 0.17800(17) 0.0508(16) Uani 1 1 d .
H12' H 0.5790 0.4118 0.1490 0.061 Uiso 1 1 d R
C13' C 0.5675(2) 0.4058(3) 0.21861(17) 0.0307(13) Uani 1 1 d .
C14' C 0.5074(2) 0.4421(3) 0.22922(17) 0.0315(13) Uani 1 1 d .
C15' C 0.4603(2) 0.4724(3) 0.20171(18) 0.0477(15) Uani 1 1 d .
H15' H 0.4609 0.4738 0.1690 0.057 Uiso 1 1 d R
C16' C 0.4121(2) 0.5007(3) 0.22973(19) 0.0484(16) Uani 1 1 d .
H16' H 0.3731 0.5244 0.2195 0.058 Uiso 1 1 d R
C17' C 0.4293(2) 0.4884(3) 0.27404(18) 0.0336(13) Uani 1 1 d .
C18' C 0.3977(2) 0.5054(3) 0.31838(18) 0.0379(14) Uani 1 1 d .
C19' C 0.3737(2) 0.4234(3) 0.33806(17) 0.0369(14) Uani 1 1 d .
C20' C 0.3151(2) 0.3898(4) 0.34015(19) 0.0536(17) Uani 1 1 d .
H20' H 0.2776 0.4177 0.3300 0.064 Uiso 1 1 d R
C21' C 0.3194(2) 0.3086(4) 0.35992(19) 0.0525(17) Uani 1 1 d .
H21' H 0.2853 0.2706 0.3649 0.063 Uiso 1 1 d R
C22' C 0.3810(2) 0.2924(4) 0.37082(16) 0.0367(13) Uani 1 1 d .
C23' C 0.4107(2) 0.2190(4) 0.39080(17) 0.0391(14) Uani 1 1 d .
C24' C 0.3864(3) 0.1432(4) 0.4043(2) 0.0603(18) Uani 1 1 d .
H24' H 0.3432 0.1279 0.4024 0.072 Uiso 1 1 d R
C25' C 0.4354(3) 0.0917(4) 0.4205(2) 0.0575(17) Uani 1 1 d .
H25' H 0.4318 0.0357 0.4328 0.069 Uiso 1 1 d R
C26' C 0.4900(3) 0.1353(3) 0.41745(18) 0.0445(15) Uani 1 1 d .
C27' C 0.5563(2) 0.1141(3) 0.43158(19) 0.0427(15) Uani 1 1 d .
C28' C 0.5767(2) 0.1654(3) 0.47199(19) 0.0395(14) Uani 1 1 d .
C29' C 0.5859(3) 0.1458(4) 0.5167(2) 0.0575(17) Uani 1 1 d .
H29' H 0.5825 0.0899 0.5292 0.069 Uiso 1 1 d R
C30' C 0.6024(3) 0.2186(4) 0.5409(2) 0.0547(16) Uani 1 1 d .
H30' H 0.6101 0.2230 0.5731 0.066 Uiso 1 1 d R
C31' C 0.6048(2) 0.2846(3) 0.51064(17) 0.0332(13) Uani 1 1 d .
C32' C 0.6202(2) 0.3726(3) 0.51695(17) 0.0289(12) Uani 1 1 d .
C33' C 0.6486(2) 0.4147(3) 0.55253(18) 0.0383(14) Uani 1 1 d .
H33' H 0.6646 0.3883 0.5798 0.046 Uiso 1 1 d R
C34' C 0.6500(2) 0.5016(3) 0.54241(18) 0.0390(14) Uani 1 1 d .
H34' H 0.6669 0.5460 0.5613 0.047 Uiso 1 1 d R
C35' C 0.6231(2) 0.5124(3) 0.50035(17) 0.0295(12) Uani 1 1 d .
C36' C 0.6166(2) 0.5893(3) 0.47001(16) 0.0282(12) Uani 1 1 d .
C37' C 0.6918(2) 0.2438(3) 0.29383(17) 0.0385(14) Uani 1 1 d .
H37D H 0.6606 0.2667 0.3133 0.058 Uiso 1 1 d R
H37E H 0.6741 0.1986 0.2759 0.058 Uiso 1 1 d R
H37F H 0.7259 0.2225 0.3121 0.058 Uiso 1 1 d R
C38' C 0.7652(2) 0.2766(3) 0.23092(17) 0.0434(15) Uani 1 1 d .
H38D H 0.7799 0.3202 0.2111 0.065 Uiso 1 1 d R
H38E H 0.7993 0.2552 0.2492 0.065 Uiso 1 1 d R
H38F H 0.7476 0.2313 0.2130 0.065 Uiso 1 1 d R
C39' C 0.3421(2) 0.5654(3) 0.30930(19) 0.0573(17) Uani 1 1 d .
H39D H 0.3132 0.5381 0.2887 0.086 Uiso 1 1 d R
H39E H 0.3218 0.5778 0.3373 0.086 Uiso 1 1 d R
H39F H 0.3565 0.6171 0.2960 0.086 Uiso 1 1 d R
C40' C 0.4437(2) 0.5495(3) 0.35164(16) 0.0390(14) Uani 1 1 d .
H40D H 0.4786 0.5128 0.3577 0.059 Uiso 1 1 d R
H40E H 0.4581 0.6012 0.3383 0.059 Uiso 1 1 d R
H40F H 0.4234 0.5619 0.3796 0.059 Uiso 1 1 d R
C41' C 0.5994(2) 0.1307(3) 0.39093(17) 0.0492(15) Uani 1 1 d .
H41D H 0.5975 0.1897 0.3831 0.074 Uiso 1 1 d R
H41E H 0.6415 0.1159 0.3994 0.074 Uiso 1 1 d R
H41F H 0.5861 0.0973 0.3652 0.074 Uiso 1 1 d R
C42' C 0.5605(3) 0.0187(3) 0.4437(2) 0.0621(19) Uani 1 1 d .
H42D H 0.5340 0.0065 0.4688 0.093 Uiso 1 1 d R
H42E H 0.5473 -0.0140 0.4177 0.093 Uiso 1 1 d R
H42F H 0.6027 0.0045 0.4519 0.093 Uiso 1 1 d R
C43' C 0.6193(2) 0.6695(3) 0.50014(18) 0.0473(15) Uani 1 1 d .
H43D H 0.6582 0.6709 0.5168 0.071 Uiso 1 1 d R
H43E H 0.6159 0.7189 0.4812 0.071 Uiso 1 1 d R
H43F H 0.5857 0.6688 0.5211 0.071 Uiso 1 1 d R
C44' C 0.5534(2) 0.5883(3) 0.44398(16) 0.0354(13) Uani 1 1 d .
H44D H 0.5512 0.5386 0.4252 0.053 Uiso 1 1 d R
H44E H 0.5198 0.5877 0.4650 0.053 Uiso 1 1 d R
H44F H 0.5501 0.6379 0.4251 0.053 Uiso 1 1 d R
C1C C 0.9355(2) 0.2095(3) 0.24073(16) 0.0349(13) Uani 1 1 d .
H1CA H 0.9664 0.1692 0.2319 0.042 Uiso 1 1 d R
H1CB H 0.8954 0.1890 0.2306 0.042 Uiso 1 1 d R
N1A N 0.62746(18) 0.7009(3) 0.27713(15) 0.0426(12) Uani 1 1 d .
C1A C 0.6008(3) 0.6899(4) 0.3244(2) 0.065(2) Uani 1 1 d .
H1AA H 0.6320 0.6650 0.3441 0.079 Uiso 1 1 d R
H1AB H 0.5666 0.6510 0.3220 0.079 Uiso 1 1 d R
C2A C 0.5767(3) 0.7719(4) 0.3459(2) 0.094(3) Uani 1 1 d .
H2AA H 0.5602 0.7601 0.3753 0.141 Uiso 1 1 d R
H2AB H 0.6109 0.8108 0.3491 0.141 Uiso 1 1 d R
H2AC H 0.5448 0.7966 0.3267 0.141 Uiso 1 1 d R
C3A C 0.6813(2) 0.7630(3) 0.27795(18) 0.0384(14) Uani 1 1 d .
H3AA H 0.6659 0.8179 0.2861 0.046 Uiso 1 1 d R
H3AB H 0.6975 0.7669 0.2478 0.046 Uiso 1 1 d R
C4A C 0.7334(2) 0.7410(3) 0.3107(2) 0.0540(17) Uani 1 1 d .
H4AA H 0.7658 0.7828 0.3095 0.081 Uiso 1 1 d R
H4AB H 0.7178 0.7383 0.3410 0.081 Uiso 1 1 d R
H4AC H 0.7497 0.6867 0.3024 0.081 Uiso 1 1 d R
C5A C 0.6491(3) 0.6136(3) 0.2633(2) 0.0583(18) Uani 1 1 d .
H5AA H 0.6133 0.5773 0.2618 0.070 Uiso 1 1 d R
H5AB H 0.6768 0.5922 0.2867 0.070 Uiso 1 1 d R
C6A C 0.6811(3) 0.6086(4) 0.2177(2) 0.090(2) Uani 1 1 d .
H6AA H 0.6931 0.5514 0.2111 0.136 Uiso 1 1 d R
H6AB H 0.6533 0.6288 0.1941 0.136 Uiso 1 1 d R
H6AC H 0.7175 0.6439 0.2192 0.136 Uiso 1 1 d R
C7A C 0.5799(2) 0.7374(3) 0.24348(19) 0.0546(17) Uani 1 1 d .
H7AA H 0.5988 0.7405 0.2142 0.066 Uiso 1 1 d R
H7AB H 0.5698 0.7941 0.2526 0.066 Uiso 1 1 d R
C8A C 0.5208(3) 0.6874(5) 0.2375(3) 0.126(4) Uani 1 1 d .
H8AA H 0.4932 0.7136 0.2156 0.188 Uiso 1 1 d R
H8AB H 0.5304 0.6310 0.2277 0.188 Uiso 1 1 d R
H8AC H 0.5011 0.6851 0.2665 0.188 Uiso 1 1 d R

loop_
_atom_site_aniso_label
_atom_site_aniso_U_11
_atom_site_aniso_U_22
_atom_site_aniso_U_33
_atom_site_aniso_U_23
_atom_site_aniso_U_13
_atom_site_aniso_U_12
Br1 0.0234(2) 0.0271(3) 0.0280(3) 0.0049(2) -0.0026(2) -0.0039(2)
Cl1C 0.0564(9) 0.0365(8) 0.0388(9) 0.0031(7) 0.0018(7) -0.0040(7)
Cl2C 0.1383(15) 0.0439(9) 0.0381(10) 0.0009(8) 0.0172(10) -0.0070(10)
N1 0.035(2) 0.022(2) 0.026(3) 0.011(2) 0.000(2) 0.0033(19)
N2 0.033(2) 0.029(2) 0.021(2) 0.005(2) -0.0100(19) 0.0000(19)
N3 0.020(2) 0.029(2) 0.037(3) 0.001(2) -0.004(2) -0.0044(18)
N4 0.017(2) 0.028(2) 0.036(3) 0.007(2) 0.0046(19) 0.0027(18)
N5 0.033(2) 0.041(3) 0.017(2) -0.004(2) -0.001(2) 0.009(2)
N6 0.032(2) 0.022(2) 0.022(3) 0.0045(19) -0.0042(19) 0.0067(19)
N7 0.016(2) 0.023(2) 0.038(3) 0.001(2) -0.0015(18) -0.0019(19)
N8 0.024(2) 0.016(2) 0.041(3) 0.003(2) 0.0042(18) -0.0058(19)
C1 0.024(3) 0.024(3) 0.046(4) 0.001(3) 0.008(3) 0.007(2)
C2 0.039(3) 0.030(3) 0.045(4) 0.020(3) 0.011(3) 0.014(3)
C3 0.044(3) 0.039(3) 0.038(4) 0.018(3) 0.011(3) 0.014(3)
C4 0.025(3) 0.040(3) 0.023(3) 0.010(3) 0.001(2) 0.011(3)
C5 0.022(3) 0.036(3) 0.030(3) 0.007(3) -0.004(2) 0.006(2)
C6 0.046(3) 0.049(4) 0.035(4) 0.002(3) -0.011(3) 0.002(3)
C7 0.052(4) 0.052(4) 0.031(4) -0.009(3) -0.021(3) 0.005(3)
C8 0.028(3) 0.041(3) 0.036(4) -0.011(3) -0.010(3) 0.001(3)
C9 0.038(3) 0.034(3) 0.038(4) -0.009(3) -0.005(3) -0.003(3)
C10 0.034(3) 0.027(3) 0.035(4) -0.005(3) -0.013(3) -0.005(2)
C11 0.028(3) 0.064(4) 0.063(5) -0.012(4) -0.013(3) -0.020(3)
C12 0.028(3) 0.059(4) 0.063(5) 0.004(4) 0.000(3) -0.020(3)
C13 0.016(3) 0.029(3) 0.042(4) 0.013(3) -0.002(3) -0.001(2)
C14 0.018(3) 0.028(3) 0.039(4) 0.011(3) 0.000(3) 0.003(2)
C15 0.018(3) 0.042(3) 0.050(4) 0.014(3) 0.002(3) 0.001(3)
C16 0.022(3) 0.043(3) 0.038(4) 0.014(3) 0.011(3) 0.004(2)
C17 0.026(3) 0.032(3) 0.030(3) 0.006(3) 0.001(2) 0.011(2)
C18 0.033(3) 0.034(3) 0.034(3) -0.006(3) 0.004(3) 0.005(3)
C19 0.028(3) 0.033(3) 0.024(3) 0.003(3) -0.001(2) 0.000(2)
C20 0.040(3) 0.038(3) 0.024(3) -0.001(3) 0.003(3) -0.006(3)
C21 0.037(3) 0.045(3) 0.022(3) 0.004(3) -0.016(3) -0.003(3)
C22 0.020(3) 0.027(3) 0.028(3) 0.010(3) -0.008(2) -0.001(2)
C23 0.027(3) 0.023(3) 0.023(3) 0.008(2) -0.006(2) -0.001(2)
C24 0.034(3) 0.026(3) 0.029(3) 0.009(2) -0.001(3) 0.002(2)
C25 0.035(3) 0.026(3) 0.038(4) 0.007(3) 0.001(3) 0.006(2)
C26 0.030(3) 0.019(3) 0.034(3) 0.002(3) 0.003(3) 0.003(2)
C27 0.034(3) 0.023(3) 0.032(3) 0.003(3) -0.005(3) 0.005(2)
C28 0.030(3) 0.031(3) 0.019(3) 0.002(2) 0.001(2) 0.007(3)
C29 0.028(3) 0.036(3) 0.037(4) 0.003(3) 0.005(3) 0.006(3)
C30 0.021(3) 0.038(3) 0.033(3) -0.004(3) 0.002(2) -0.002(2)
C31 0.026(3) 0.024(3) 0.023(3) -0.003(2) 0.004(2) -0.002(2)
C32 0.023(3) 0.022(3) 0.030(3) -0.004(2) 0.006(2) -0.008(2)
C33 0.032(3) 0.026(3) 0.068(4) 0.001(3) 0.015(3) -0.012(3)
C34 0.047(4) 0.023(3) 0.081(5) 0.004(3) 0.021(3) -0.005(3)
C35 0.039(3) 0.017(3) 0.040(4) -0.002(2) 0.006(3) -0.004(2)
C36 0.041(3) 0.014(3) 0.052(4) 0.009(3) 0.009(3) 0.006(2)
C37 0.057(4) 0.033(3) 0.061(4) -0.011(3) -0.020(3) -0.008(3)
C38 0.035(3) 0.036(3) 0.040(4) -0.006(3) -0.007(3) 0.007(3)
C39 0.043(3) 0.027(3) 0.057(4) 0.002(3) -0.007(3) 0.006(3)
C40 0.050(4) 0.062(4) 0.051(4) -0.015(3) 0.007(3) 0.015(3)
C41 0.053(3) 0.024(3) 0.041(4) 0.000(3) -0.005(3) 0.000(3)
C42 0.064(4) 0.035(3) 0.052(4) 0.014(3) 0.013(3) 0.021(3)
C43 0.045(3) 0.033(3) 0.043(4) -0.005(3) 0.012(3) 0.004(3)
C44 0.062(4) 0.018(3) 0.083(5) 0.007(3) 0.008(3) 0.007(3)
N1B 0.023(2) 0.061(3) 0.038(3) 0.013(2) 0.015(2) 0.014(2)
C1B 0.046(4) 0.040(4) 0.052(5) 0.008(4) 0.006(4) 0.007(4)
C1BA 0.039(7) 0.038(7) 0.043(7) 0.001(6) 0.002(6) 0.009(6)
C2B 0.035(3) 0.096(4) 0.076(4) -0.008(4) 0.002(3) -0.002(3)
C3B 0.048(4) 0.046(4) 0.043(5) 0.000(4) 0.012(4) 0.000(4)
C3BA 0.024(6) 0.025(6) 0.020(6) 0.002(5) -0.005(5) 0.006(5)
C4B 0.045(3) 0.062(4) 0.094(5) 0.021(4) -0.011(3) -0.002(3)
C5B 0.041(4) 0.046(4) 0.050(5) 0.001(4) 0.010(4) 0.003(4)
C5BA 0.043(7) 0.047(8) 0.057(8) 0.023(6) -0.003(6) -0.003(6)
C6B 0.063(4) 0.069(4) 0.094(5) -0.005(4) 0.015(3) 0.014(3)
C7B 0.045(4) 0.075(5) 0.047(5) 0.019(4) -0.003(4) 0.002(4)
C7BA 0.054(8) 0.074(9) 0.064(9) 0.004(6) -0.003(6) 0.004(6)
C8B 0.112(5) 0.141(6) 0.090(5) -0.014(5) 0.029(4) 0.029(4)
Br2 0.0228(3) 0.0311(3) 0.0287(3) 0.0017(3) 0.0017(2) -0.0050(2)
N1' 0.023(2) 0.022(2) 0.033(3) -0.003(2) 0.0056(19) -0.0067(18)
N2' 0.016(2) 0.024(2) 0.030(3) 0.002(2) 0.0050(18) -0.0025(18)
N3' 0.026(2) 0.038(2) 0.021(2) -0.003(2) 0.0000(19) 0.005(2)
N4' 0.020(2) 0.049(3) 0.030(3) -0.001(2) -0.008(2) 0.003(2)
N5' 0.018(2) 0.051(3) 0.036(3) -0.010(2) 0.003(2) -0.010(2)
N6' 0.035(3) 0.045(3) 0.040(3) -0.005(2) 0.012(2) -0.017(2)
N7' 0.039(3) 0.032(3) 0.034(3) 0.011(2) 0.005(2) 0.001(2)
N8' 0.030(2) 0.038(3) 0.022(3) 0.000(2) -0.0008(19) -0.005(2)
C1' 0.029(3) 0.029(3) 0.024(3) -0.005(2) 0.004(2) 0.003(2)
C2' 0.034(3) 0.030(3) 0.034(3) -0.007(3) -0.001(3) -0.012(3)
C3' 0.025(3) 0.036(3) 0.039(4) -0.007(3) 0.006(3) -0.006(2)
C4' 0.022(3) 0.025(3) 0.025(3) -0.001(2) 0.001(2) -0.003(2)
C5' 0.018(3) 0.023(3) 0.025(3) 0.003(2) -0.002(2) -0.004(2)
C6' 0.027(3) 0.036(3) 0.035(3) -0.010(3) 0.005(3) -0.011(2)
C7' 0.018(3) 0.050(3) 0.039(4) -0.002(3) 0.007(2) -0.004(3)
C8' 0.019(3) 0.028(3) 0.030(3) -0.004(2) 0.006(2) 0.007(2)
C9' 0.024(3) 0.032(3) 0.032(3) -0.008(3) 0.002(2) 0.002(2)
C10' 0.020(3) 0.037(3) 0.035(4) -0.012(3) 0.006(2) 0.002(2)
C11' 0.029(3) 0.093(5) 0.024(4) -0.009(3) 0.008(3) 0.017(3)
C12' 0.044(4) 0.093(5) 0.016(3) -0.004(3) 0.000(3) 0.010(3)
C13' 0.026(3) 0.043(3) 0.023(3) -0.004(3) -0.006(3) 0.003(2)
C14' 0.033(3) 0.041(3) 0.021(3) -0.005(3) 0.000(3) 0.006(3)
C15' 0.049(4) 0.067(4) 0.026(3) 0.004(3) -0.008(3) 0.022(3)
C16' 0.038(3) 0.067(4) 0.040(4) -0.011(3) -0.013(3) 0.030(3)
C17' 0.028(3) 0.040(3) 0.032(4) -0.001(3) -0.008(3) 0.007(3)
C18' 0.022(3) 0.056(4) 0.036(4) -0.009(3) -0.005(3) 0.008(3)
C19' 0.022(3) 0.060(4) 0.029(3) -0.014(3) -0.003(3) 0.003(3)
C20' 0.022(3) 0.084(5) 0.055(4) -0.011(4) -0.001(3) 0.000(3)
C21' 0.023(3) 0.081(5) 0.054(4) -0.016(4) 0.001(3) -0.020(3)
C22' 0.029(3) 0.055(4) 0.027(3) -0.007(3) 0.003(2) -0.016(3)
C23' 0.035(3) 0.047(4) 0.035(4) -0.007(3) 0.012(3) -0.021(3)
C24' 0.045(4) 0.080(5) 0.056(4) 0.001(4) 0.008(3) -0.031(4)
C25' 0.067(4) 0.047(4) 0.059(5) 0.001(3) 0.013(4) -0.024(4)
C26' 0.055(4) 0.035(3) 0.044(4) 0.000(3) 0.022(3) -0.021(3)
C27' 0.050(4) 0.032(3) 0.047(4) 0.009(3) 0.021(3) 0.001(3)
C28' 0.052(4) 0.032(3) 0.035(4) 0.003(3) 0.011(3) -0.007(3)
C29' 0.078(5) 0.040(4) 0.055(5) 0.017(4) 0.004(4) -0.008(3)
C30' 0.072(4) 0.059(4) 0.033(4) 0.017(4) 0.007(3) -0.009(4)
C31' 0.031(3) 0.046(4) 0.023(3) 0.002(3) 0.003(2) 0.000(3)
C32' 0.025(3) 0.039(3) 0.024(3) 0.005(3) 0.008(2) 0.005(3)
C33' 0.031(3) 0.055(4) 0.029(4) 0.001(3) 0.001(3) 0.016(3)
C34' 0.033(3) 0.055(4) 0.029(4) -0.013(3) 0.000(3) 0.009(3)
C35' 0.023(3) 0.036(3) 0.029(3) -0.008(3) 0.006(2) 0.000(2)
C36' 0.026(3) 0.031(3) 0.027(3) -0.007(3) 0.001(2) -0.002(2)
C37' 0.034(3) 0.033(3) 0.049(4) -0.009(3) -0.001(3) 0.002(2)
C38' 0.036(3) 0.050(4) 0.045(4) -0.020(3) 0.006(3) 0.003(3)
C39' 0.039(3) 0.072(4) 0.061(5) -0.008(4) 0.000(3) 0.021(3)
C40' 0.038(3) 0.045(3) 0.034(3) -0.006(3) 0.003(3) 0.010(3)
C41' 0.064(4) 0.034(3) 0.051(4) 0.007(3) 0.022(3) -0.002(3)
C42' 0.092(5) 0.027(3) 0.069(5) 0.009(3) 0.034(4) -0.006(3)
C43' 0.054(4) 0.043(3) 0.045(4) -0.014(3) 0.009(3) 0.000(3)
C44' 0.035(3) 0.033(3) 0.039(4) -0.001(3) 0.004(3) 0.007(2)
C1C 0.032(3) 0.029(3) 0.044(3) 0.001(3) 0.003(2) 0.004(3)
N1A 0.042(3) 0.038(3) 0.047(3) 0.021(2) -0.009(2) -0.008(2)
C1A 0.060(4) 0.073(5) 0.064(5) 0.050(4) 0.008(4) -0.011(4)
C2A 0.098(6) 0.106(6) 0.079(6) 0.037(5) 0.036(5) 0.042(5)
C3A 0.044(3) 0.020(3) 0.051(4) 0.003(3) 0.011(3) -0.009(3)
C4A 0.039(3) 0.050(4) 0.073(5) 0.007(3) -0.011(3) -0.009(3)
C5A 0.066(4) 0.024(3) 0.084(5) 0.010(3) -0.031(4) -0.006(3)
C6A 0.156(7) 0.046(4) 0.068(5) -0.012(4) -0.023(5) 0.031(4)
C7A 0.056(4) 0.055(4) 0.052(4) 0.023(3) -0.015(3) 0.000(3)
C8A 0.087(6) 0.109(7) 0.177(9) 0.059(6) -0.085(6) -0.036(5)

loop_
_atom_type_symbol
_atom_type_description
_atom_type_scat_dispersion_real
_atom_type_scat_dispersion_imag
_atom_type_scat_source
C C 0.0033 0.0016 'International Tables Vol C Tables 4.2.6.8 and 6.1.1.4'
H H 0.0000 0.0000 'International Tables Vol C Tables 4.2.6.8 and 6.1.1.4'
N N 0.0061 0.0033 'International Tables Vol C Tables 4.2.6.8 and 6.1.1.4'
Cl Cl 0.1484 0.1585 'International Tables Vol C Tables 4.2.6.8 and 6.1.1.4'
Br Br -0.2901 2.4595 'International Tables Vol C Tables 4.2.6.8 and 6.1.1.4'

loop_
_geom_angle_atom_site_label_1
_geom_angle_atom_site_label_2
_geom_angle_atom_site_label_3
_geom_angle
C4 N1 C1 110.8(4)
C4 N1 H1N 124.8
C1 N1 H1N 124.4
C5 N2 C8 110.7(4)
C5 N2 H2N 124.8
C8 N2 H2N 124.5
C10 N3 C13 111.7(4)
C10 N3 H3N 124.1
C13 N3 H3N 124.2
C14 N4 C17 110.9(4)
C14 N4 H4N 124.4
C17 N4 H4N 124.7
C22 N5 C19 110.4(4)
C22 N5 H5N 124.6
C19 N5 H5N 125.0
C26 N6 C23 110.5(4)
C26 N6 H6N 124.4
C23 N6 H6N 125.1
C28 N7 C31 111.1(4)
C28 N7 H7N 124.4
C31 N7 H7N 124.5
C32 N8 C35 111.5(4)
C32 N8 H8N 124.5
C35 N8 H8N 124.0
C2 C1 N1 105.8(5)
C2 C1 C36 131.6(5)
N1 C1 C36 122.5(5)
C1 C2 C3 109.1(5)
C1 C2 H2 124.7
C3 C2 H2 126.3
C4 C3 C2 107.7(5)
C4 C3 H3 125.3
C2 C3 H3 126.9
C3 C4 N1 106.6(5)
C3 C4 C5 130.4(5)
N1 C4 C5 123.0(4)
N2 C5 C6 107.2(4)
N2 C5 C4 122.9(4)
C6 C5 C4 129.9(5)
C5 C6 C7 107.1(5)
C5 C6 H6 126.5
C7 C6 H6 126.4
C8 C7 C6 109.0(5)
C8 C7 H7 124.3
C6 C7 H7 126.7
N2 C8 C7 105.9(5)
N2 C8 C9 121.9(4)
C7 C8 C9 132.1(5)
C10 C9 C8 109.8(4)
C10 C9 C37 108.9(4)
C8 C9 C37 108.9(4)
C10 C9 C38 109.7(4)
C8 C9 C38 110.5(4)
C37 C9 C38 109.1(4)
N3 C10 C11 106.0(5)
N3 C10 C9 122.4(4)
C11 C10 C9 131.4(5)
C10 C11 C12 108.4(5)
C10 C11 H11 125.1
C12 C11 H11 126.4
C13 C12 C11 108.4(5)
C13 C12 H12 125.6
C11 C12 H12 125.9
C12 C13 N3 105.4(5)
C12 C13 C14 130.8(5)
N3 C13 C14 123.7(4)
N4 C14 C15 106.7(4)
N4 C14 C13 123.1(4)
C15 C14 C13 130.2(5)
C14 C15 C16 107.7(4)
C14 C15 H15 125.5
C16 C15 H15 126.8
C17 C16 C15 109.1(5)
C17 C16 H16 125.3
C15 C16 H16 125.7
C16 C17 N4 105.7(4)
C16 C17 C18 132.0(5)
N4 C17 C18 122.4(4)
C17 C18 C19 111.4(4)
C17 C18 C40 108.6(4)
C19 C18 C40 108.4(4)
C17 C18 C39 110.5(4)
C19 C18 C39 109.2(4)
C40 C18 C39 108.7(4)
C20 C19 N5 106.1(4)
C20 C19 C18 132.4(5)
N5 C19 C18 121.4(4)
C19 C20 C21 108.8(4)
C19 C20 H20 124.8
C21 C20 H20 126.4
C22 C21 C20 108.0(4)
C22 C21 H21 125.3
C20 C21 H21 126.7
C21 C22 N5 106.7(4)
C21 C22 C23 130.7(4)
N5 C22 C23 122.5(4)
C24 C23 N6 106.5(4)
C24 C23 C22 130.8(4)
N6 C23 C22 122.3(4)
C23 C24 C25 108.2(4)
C23 C24 H24 125.5
C25 C24 H24 126.4
C26 C25 C24 108.7(4)
C26 C25 H25 124.8
C24 C25 H25 126.5
C25 C26 N6 106.2(4)
C25 C26 C27 131.9(4)
N6 C26 C27 121.8(4)
C26 C27 C28 108.4(4)
C26 C27 C41 112.0(4)
C28 C27 C41 110.4(4)
C26 C27 C42 108.7(4)
C28 C27 C42 108.5(4)
C41 C27 C42 108.8(4)
C29 C28 N7 105.9(4)
C29 C28 C27 133.2(4)
N7 C28 C27 120.9(4)
C28 C29 C30 109.1(4)
C28 C29 H29 124.7
C30 C29 H29 126.2
C31 C30 C29 107.9(4)
C31 C30 H30 125.1
C29 C30 H30 127.0
C30 C31 N7 106.1(4)
C30 C31 C32 131.5(4)
N7 C31 C32 122.4(4)
C33 C32 N8 106.2(4)
C33 C32 C31 130.4(4)
N8 C32 C31 123.4(4)
C32 C33 C34 108.2(4)
C32 C33 H33 125.5
C34 C33 H33 126.3
C35 C34 C33 108.4(4)
C35 C34 H34 125.3
C33 C34 H34 126.2
C34 C35 N8 105.7(4)
C34 C35 C36 131.9(4)
N8 C35 C36 122.4(4)
C1 C36 C35 110.0(4)
C1 C36 C44 108.9(4)
C35 C36 C44 108.5(4)
C1 C36 C43 111.3(4)
C35 C36 C43 110.0(4)
C44 C36 C43 108.1(4)
C9 C37 H37A 109.7
C9 C37 H37B 109.7
H37A C37 H37B 109.5
C9 C37 H37C 109.0
H37A C37 H37C 109.5
H37B C37 H37C 109.5
C9 C38 H38A 108.7
C9 C38 H38B 109.8
H38A C38 H38B 109.5
C9 C38 H38C 109.9
H38A C38 H38C 109.5
H38B C38 H38C 109.5
C18 C39 H39A 109.1
C18 C39 H39B 109.8
H39A C39 H39B 109.5
C18 C39 H39C 109.5
H39A C39 H39C 109.5
H39B C39 H39C 109.5
C18 C40 H40A 109.1
C18 C40 H40B 109.4
H40A C40 H40B 109.4
C18 C40 H40C 109.9
H40A C40 H40C 109.5
H40B C40 H40C 109.5
C27 C41 H41A 109.8
C27 C41 H41B 109.7
H41A C41 H41B 109.5
C27 C41 H41C 108.9
H41A C41 H41C 109.5
H41B C41 H41C 109.5
C27 C42 H42A 108.7
C27 C42 H42B 109.8
H42A C42 H42B 109.5
C27 C42 H42C 109.9
H42A C42 H42C 109.5
H42B C42 H42C 109.5
C36 C43 H43A 109.0
C36 C43 H43B 110.0
H43A C43 H43B 109.5
C36 C43 H43C 109.4
H43A C43 H43C 109.5
H43B C43 H43C 109.5
C36 C44 H44A 110.1
C36 C44 H44B 108.4
H44A C44 H44B 109.5
C36 C44 H44C 109.9
H44A C44 H44C 109.5
H44B C44 H44C 109.5
C1B N1B C7B 117.1(5)
C1B N1B C5BA 160.7(8)
C7B N1B C5BA 62.3(5)
C1B N1B C3BA 64.9(5)
C7B N1B C3BA 158.5(6)
C5BA N1B C3BA 123.7(8)
C1B N1B C7BA 71.6(7)
C7B N1B C7BA 63.7(6)
C5BA N1B C7BA 119.7(7)
C3BA N1B C7BA 99.3(8)
C1B N1B C1BA 59.9(5)
C7B N1B C1BA 87.5(8)
C5BA N1B C1BA 101.2(8)
C3BA N1B C1BA 109.7(8)
C7BA N1B C1BA 101.1(10)
C1B N1B C5B 108.6(4)
C7B N1B C5B 108.7(5)
C5BA N1B C5B 57.3(6)
C3BA N1B C5B 89.6(7)
C7BA N1B C5B 169.9(7)
C1BA N1B C5B 71.3(6)
C1B N1B C3B 109.5(4)
C7B N1B C3B 105.4(4)
C5BA N1B C3B 88.4(8)
C3BA N1B C3B 56.9(5)
C7BA N1B C3B 81.8(8)
C1BA N1B C3B 166.6(7)
C5B N1B C3B 107.2(5)
N1B C1B C2B 116.5(5)
N1B C1B C1BA 61.3(4)
C2B C1B C1BA 57.2(4)
N1B C1B C3BA 58.0(4)
C2B C1B C3BA 153.8(8)
C1BA C1B C3BA 105.6(7)
N1B C1B C7BA 55.1(4)
C2B C1B C7BA 111.9(8)
C1BA C1B C7BA 91.8(8)
C3BA C1B C7BA 86.3(7)
N1B C1B H1BA 108.2
C2B C1B H1BA 107.7
C1BA C1B H1BA 111.8
C3BA C1B H1BA 57.4
C7BA C1B H1BA 140.3
N1B C1B H1BB 108.2
C2B C1B H1BB 108.6
C1BA C1B H1BB 140.7
C3BA C1B H1BB 97.0
C7BA C1B H1BB 57.5
H1BA C1B H1BB 107.5
N1B C1B H2BF 146.8
C2B C1B H2BF 38.6
C1BA C1B H2BF 86.7
C3BA C1B H2BF 130.9
C7BA C1B H2BF 141.6
H1BA C1B H2BF 73.7
H1BB C1B H2BF 102.4
N1B C1B H3BC 86.0
C2B C1B H3BC 156.9
C1BA C1B H3BC 141.4
C3BA C1B H3BC 36.0
C7BA C1B H3BC 84.6
H1BA C1B H3BC 56.9
H1BB C1B H3BC 65.8
H2BF C1B H3BC 118.9
N1B C1B H7BC 87.1
C2B C1B H7BC 92.8
C1BA C1B H7BC 103.9
C3BA C1B H7BC 111.6
C7BA C1B H7BC 32.8
H1BA C1B H7BC 144.3
H1BB C1B H7BC 37.0
H2BF C1B H7BC 110.9
H3BC C1B H7BC 93.5
C2B C1BA C1B 61.1(5)
C2B C1BA N1B 117.7(7)
C1B C1BA N1B 58.8(4)
C2B C1BA C5B 147.4(12)
C1B C1BA C5B 96.2(7)
N1B C1BA C5B 54.6(4)
C2B C1BA H1BC 108.3
C1B C1BA H1BC 141.4
N1B C1BA H1BC 108.1
C5B C1BA H1BC 103.9
C2B C1BA H1BD 107.2
C1B C1BA H1BD 111.2
N1B C1BA H1BD 107.8
C5B C1BA H1BD 56.9
H1BC C1BA H1BD 107.3
C2B C1BA H2BB 40.2
C1B C1BA H2BB 91.4
N1B C1BA H2BB 148.5
C5B C1BA H2BB 127.4
H1BC C1BA H2BB 101.6
H1BD C1BA H2BB 71.8
C2B C1BA H5BB 145.8
C1B C1BA H5BB 125.2
N1B C1BA H5BB 85.3
C5B C1BA H5BB 32.3
H1BC C1BA H5BB 85.5
H1BD C1BA H5BB 38.8
H2BB C1BA H5BB 107.4
C1BA C2B C1B 61.7(6)
C1BA C2B H2BD 110.3
C1B C2B H2BD 162.8
C1BA C2B H2BE 108.5
C1B C2B H2BE 87.7
H2BD C2B H2BE 109.5
C1BA C2B H2BF 109.6
C1B C2B H2BF 63.2
H2BD C2B H2BF 109.5
H2BE C2B H2BF 109.5
C1BA C2B H2BA 162.6
C1B C2B H2BA 110.0
H2BD C2B H2BA 73.1
H2BE C2B H2BA 85.4
H2BF C2B H2BA 54.5
C1BA C2B H2BB 63.4
C1B C2B H2BB 109.7
H2BD C2B H2BB 54.7
H2BE C2B H2BB 150.3
H2BF C2B H2BB 100.0
H2BA C2B H2BB 109.5
C1BA C2B H2BC 87.9
C1B C2B H2BC 108.8
H2BD C2B H2BC 85.2
H2BE C2B H2BC 40.8
H2BF C2B H2BC 150.2
H2BA C2B H2BC 109.5
H2BB C2B H2BC 109.5
C4B C3B C3BA 61.7(4)
C4B C3B N1B 118.1(5)
C3BA C3B N1B 60.3(4)
C4B C3B C7BA 137.1(7)
C3BA C3B C7BA 82.1(7)
N1B C3B C7BA 48.7(4)
C4B C3B H3BA 108.0
C3BA C3B H3BA 146.7
N1B C3B H3BA 108.2
C7BA C3B H3BA 114.9
C4B C3B H3BB 107.1
C3BA C3B H3BB 106.0
N1B C3B H3BB 107.6
C7BA C3B H3BB 59.4
H3BA C3B H3BB 107.4
C4B C3B H4BE 40.9
C3BA C3B H4BE 95.5
N1B C3B H4BE 155.8
C7BA C3B H4BE 132.6
H3BA C3B H4BE 92.7
H3BB C3B H4BE 76.3
C3B C3BA C4B 58.4(4)
C3B C3BA N1B 62.9(4)
C4B C3BA N1B 117.4(7)
C3B C3BA C1B 108.0(7)
C4B C3BA C1B 161.9(11)
N1B C3BA C1B 57.1(3)
C3B C3BA H1BA 144.2
C4B C3BA H1BA 153.8
N1B C3BA H1BA 88.8
C1B C3BA H1BA 36.4
C3B C3BA H3BC 104.7
C4B C3BA H3BC 106.7
N1B C3BA H3BC 107.0
C1B C3BA H3BC 62.9
H1BA C3BA H3BC 61.1
C3B C3BA H3BD 147.9
C4B C3BA H3BD 109.2
N1B C3BA H3BD 108.6
C1B C3BA H3BD 88.6
H1BA C3BA H3BD 58.9
H3BC C3BA H3BD 107.4
C3B C3BA H4BC 90.6
C4B C3BA H4BC 39.5
N1B C3BA H4BC 153.4
C1B C3BA H4BC 138.6
H1BA C3BA H4BC 114.9
H3BC C3BA H4BC 76.9
H3BD C3BA H4BC 94.6
C3B C4B C3BA 59.9(5)
C3B C4B H4BD 156.0
C3BA C4B H4BD 109.9
C3B C4B H4BE 60.9
C3BA C4B H4BE 110.5
H4BD C4B H4BE 109.5
C3B C4B H4BF 94.5
C3BA C4B H4BF 108.0
H4BD C4B H4BF 109.5
H4BE C4B H4BF 109.5
C3B C4B H4BA 110.8
C3BA C4B H4BA 157.4
H4BD C4B H4BA 69.9
H4BE C4B H4BA 52.0
H4BF C4B H4BA 92.7
C3B C4B H4BB 108.4
C3BA C4B H4BB 93.1
H4BD C4B H4BB 93.2
H4BE C4B H4BB 137.9
H4BF C4B H4BB 28.5
H4BA C4B H4BB 109.5
C3B C4B H4BC 109.2
C3BA C4B H4BC 60.6
H4BD C4B H4BC 51.6
H4BE C4B H4BC 112.4
H4BF C4B H4BC 137.9
H4BA C4B H4BC 109.5
H4BB C4B H4BC 109.5
C6B C5B C5BA 61.2(4)
C6B C5B N1B 117.4(5)
C5BA C5B N1B 60.1(4)
C6B C5B C1BA 144.9(8)
C5BA C5B C1BA 91.8(8)
N1B C5B C1BA 54.1(4)
C6B C5B H1BD 146.1
C5BA C5B H1BD 120.5
N1B C5B H1BD 84.2
C1BA C5B H1BD 32.3
C6B C5B H5BA 107.7
C5BA C5B H5BA 145.5
N1B C5B H5BA 108.1
C1BA C5B H5BA 107.0
H1BD C5B H5BA 87.5
C6B C5B H5BB 107.7
C5BA C5B H5BB 107.1
N1B C5B H5BB 108.0
C1BA C5B H5BB 56.5
H1BD C5B H5BB 38.4
H5BA C5B H5BB 107.5
C6B C5B H6BE 40.6
C5BA C5B H6BE 94.7
N1B C5B H6BE 154.8
C1BA C5B H6BE 132.3
H1BD C5B H6BE 110.4
H5BA C5B H6BE 93.5
H5BB C5B H6BE 76.5
C5B C5BA C6B 58.7(5)
C5B C5BA N1B 62.6(5)
C6B C5BA N1B 117.5(8)
C5B C5BA C7B 109.9(8)
C6B C5BA C7B 163.6(14)
N1B C5BA C7B 58.6(4)
C5B C5BA H5BC 104.8
C6B C5BA H5BC 106.8
N1B C5BA H5BC 106.9
C7B C5BA H5BC 62.8
C5B C5BA H5BD 147.7
C6B C5BA H5BD 109.1
N1B C5BA H5BD 108.7
C7B C5BA H5BD 86.7
H5BC C5BA H5BD 107.4
C5B C5BA H6BC 90.5
C6B C5BA H6BC 39.6
N1B C5BA H6BC 152.9
C7B C5BA H6BC 137.5
H5BC C5BA H6BC 76.3
H5BD C5BA H6BC 95.3
C5B C5BA H7BA 147.7
C6B C5BA H7BA 152.0
N1B C5BA H7BA 90.4
C7B C5BA H7BA 37.8
H5BC C5BA H7BA 64.5
H5BD C5BA H7BA 54.5
H6BC C5BA H7BA 114.3
C5B C6B C5BA 60.1(6)
C5B C6B H6BD 156.4
C5BA C6B H6BD 110.3
C5B C6B H6BE 60.4
C5BA C6B H6BE 110.2
H6BD C6B H6BE 109.5
C5B C6B H6BF 94.2
C5BA C6B H6BF 107.9
H6BD C6B H6BF 109.5
H6BE C6B H6BF 109.5
C5B C6B H6BA 110.7
C5BA C6B H6BA 158.1
H6BD C6B H6BA 69.6
H6BE C6B H6BA 52.7
H6BF C6B H6BA 92.1
C5B C6B H6BB 108.8
C5BA C6B H6BB 92.4
H6BD C6B H6BB 92.5
H6BE C6B H6BB 139.2
H6BF C6B H6BB 29.8
H6BA C6B H6BB 109.5
C5B C6B H6BC 108.8
C5BA C6B H6BC 60.7
H6BD C6B H6BC 52.4
H6BE C6B H6BC 111.2
H6BF C6B H6BC 139.2
H6BA C6B H6BC 109.5
H6BB C6B H6BC 109.5
C8B C7B N1B 114.6(6)
C8B C7B C5BA 156.1(9)
N1B C7B C5BA 59.1(4)
C8B C7B C7BA 55.6(4)
N1B C7B C7BA 59.0(4)
C5BA C7B C7BA 112.7(7)
C8B C7B H5BC 158.0
N1B C7B H5BC 87.4
C5BA C7B H5BC 37.4
C7BA C7B H5BC 146.4
C8B C7B H7BA 108.1
N1B C7B H7BA 108.8
C5BA C7B H7BA 58.8
C7BA C7B H7BA 124.3
H5BC C7B H7BA 61.5
C8B C7B H7BB 108.6
N1B C7B H7BB 108.8
C5BA C7B H7BB 94.9
C7BA C7B H7BB 127.9
H5BC C7B H7BB 61.3
H7BA C7B H7BB 107.7
C8B C7B H8BE 37.2
N1B C7B H8BE 127.2
C5BA C7B H8BE 166.0
C7BA C7B H8BE 79.1
H5BC C7B H8BE 129.0
H7BA C7B H8BE 121.6
H7BB C7B H8BE 71.5
C8B C7B H8BF 37.4
N1B C7B H8BF 128.8
C5BA C7B H8BF 125.5
C7BA C7B H8BF 78.9
H5BC C7B H8BF 127.7
H7BA C7B H8BF 70.7
H7BB C7B H8BF 120.2
H8BE C7B H8BF 62.4
C8B C7BA N1B 115.7(8)
C8B C7BA C7B 58.4(5)
N1B C7BA C7B 57.3(4)
C8B C7BA C1B 138.5(13)
N1B C7BA C1B 53.3(4)
C7B C7BA C1B 98.6(7)
C8B C7BA C3B 123.7(12)
N1B C7BA C3B 49.5(4)
C7B C7BA C3B 83.5(7)
C1B C7BA C3B 81.9(4)
C8B C7BA H1BB 142.9
N1B C7BA H1BB 83.6
C7B C7BA H1BB 130.7
C1B C7BA H1BB 32.8
C3B C7BA H1BB 93.2
C8B C7BA H7BC 107.9
N1B C7BA H7BC 107.4
C7B C7BA H7BC 126.2
C1B C7BA H7BC 55.3
C3B C7BA H7BC 128.4
H1BB C7BA H7BC 35.2
C8B C7BA H7BD 109.0
N1B C7BA H7BD 109.0
C7B C7BA H7BD 126.2
C1B C7BA H7BD 112.3
C3B C7BA H7BD 60.1
H1BB C7BA H7BD 92.2
H7BC C7BA H7BD 107.6
C8B C7BA H8BB 38.8
N1B C7BA H8BB 130.8
C7B C7BA H8BB 82.9
C1B C7BA H8BB 174.7
C3B C7BA H8BB 103.3
H1BB C7BA H8BB 144.5
H7BC C7BA H8BB 119.8
H7BD C7BA H8BB 70.3
C8B C7BA H8BC 38.1
N1B C7BA H8BC 127.0
C7B C7BA H8BC 81.2
C1B C7BA H8BC 110.8
C3B C7BA H8BC 161.5
H1BB C7BA H8BC 104.8
H7BC C7BA H8BC 69.8
H7BD C7BA H8BC 122.5
H8BB C7BA H8BC 64.4
C7BA C8B C7B 66.1(6)
C7BA C8B H8BD 109.9
C7B C8B H8BD 175.9
C7BA C8B H8BE 109.9
C7B C8B H8BE 73.1
H8BD C8B H8BE 109.5
C7BA C8B H8BF 108.7
C7B C8B H8BF 72.1
H8BD C8B H8BF 109.5
H8BE C8B H8BF 109.5
C7BA C8B H8BA 176.1
C7B C8B H8BA 110.4
H8BD C8B H8BA 73.6
H8BE C8B H8BA 69.9
H8BF C8B H8BA 68.1
C7BA C8B H8BB 70.9
C7B C8B H8BB 109.2
H8BD C8B H8BB 68.1
H8BE C8B H8BB 177.6
H8BF C8B H8BB 72.2
H8BA C8B H8BB 109.5
C7BA C8B H8BC 73.7
C7B C8B H8BC 108.7
H8BD C8B H8BC 69.9
H8BE C8B H8BC 68.8
H8BF C8B H8BC 177.5
H8BA C8B H8BC 109.5
H8BB C8B H8BC 109.5
C1' N1' C4' 110.8(4)
C1' N1' H1'N 124.5
C4' N1' H1'N 124.6
C8' N2' C5' 110.7(4)
C8' N2' H2'N 125.0
C5' N2' H2'N 124.3
C13' N3' C10' 111.0(4)
C13' N3' H3'N 124.3
C10' N3' H3'N 124.7
C14' N4' C17' 111.2(4)
C14' N4' H4'N 124.5
C17' N4' H4'N 124.3
C19' N5' C22' 111.2(4)
C19' N5' H5'N 124.1
C22' N5' H5'N 124.7
C23' N6' C26' 111.5(4)
C23' N6' H6'N 124.2
C26' N6' H6'N 124.4
C31' N7' C28' 111.8(5)
C31' N7' H7'N 124.5
C28' N7' H7'N 123.8
C35' N8' C32' 110.2(4)
C35' N8' H8'N 125.0
C32' N8' H8'N 124.9
C2' C1' N1' 106.4(4)
C2' C1' C36' 131.6(4)
N1' C1' C36' 121.8(4)
C1' C2' C3' 108.5(4)
C1' C2' H2' 125.7
C3' C2' H2' 125.8
C4' C3' C2' 108.2(4)
C4' C3' H3' 125.5
C2' C3' H3' 126.3
C3' C4' N1' 106.1(4)
C3' C4' C5' 129.4(4)
N1' C4' C5' 124.4(4)
C6' C5' N2' 106.7(4)
C6' C5' C4' 129.9(4)
N2' C5' C4' 123.5(4)
C5' C6' C7' 108.2(4)
C5' C6' H6' 125.6
C7' C6' H6' 126.2
C8' C7' C6' 108.3(4)
C8' C7' H7' 125.3
C6' C7' H7' 126.4
C7' C8' N2' 106.2(4)
C7' C8' C9' 131.1(4)
N2' C8' C9' 122.5(4)
C10' C9' C8' 109.7(4)
C10' C9' C38' 109.0(4)
C8' C9' C38' 108.7(4)
C10' C9' C37' 110.0(4)
C8' C9' C37' 111.0(4)
C38' C9' C37' 108.4(4)
C11' C10' N3' 105.9(4)
C11' C10' C9' 133.1(4)
N3' C10' C9' 121.0(4)
C10' C11' C12' 108.7(4)
C10' C11' H11' 125.2
C12' C11' H11' 126.1
C13' C12' C11' 108.3(5)
C13' C12' H12' 124.4
C11' C12' H12' 127.3
N3' C13' C12' 106.1(4)
N3' C13' C14' 122.7(4)
C12' C13' C14' 131.2(5)
C15' C14' N4' 106.2(4)
C15' C14' C13' 131.4(5)
N4' C14' C13' 122.4(4)
C14' C15' C16' 108.0(5)
C14' C15' H15' 125.0
C16' C15' H15' 127.0
C17' C16' C15' 109.0(4)
C17' C16' H16' 124.9
C15' C16' H16' 126.1
C16' C17' N4' 105.5(4)
C16' C17' C18' 133.3(4)
N4' C17' C18' 121.3(4)
C17' C18' C19' 110.0(4)
C17' C18' C40' 109.5(4)
C19' C18' C40' 111.4(4)
C17' C18' C39' 108.7(4)
C19' C18' C39' 108.7(4)
C40' C18' C39' 108.4(4)
C20' C19' N5' 106.1(5)
C20' C19' C18' 132.2(5)
N5' C19' C18' 121.7(4)
C19' C20' C21' 108.7(5)
C19' C20' H20' 125.1
C21' C20' H20' 126.3
C22' C21' C20' 108.5(5)
C22' C21' H21' 125.5
C20' C21' H21' 126.0
C21' C22' N5' 105.6(5)
C21' C22' C23' 131.0(5)
N5' C22' C23' 123.4(4)
C24' C23' N6' 105.9(5)
C24' C23' C22' 130.8(5)
N6' C23' C22' 123.3(5)
C23' C24' C25' 108.4(5)
C23' C24' H24' 125.3
C25' C24' H24' 126.2
C26' C25' C24' 108.9(5)
C26' C25' H25' 124.6
C24' C25' H25' 126.4
C25' C26' N6' 105.3(5)
C25' C26' C27' 132.5(6)
N6' C26' C27' 122.2(4)
C28' C27' C26' 110.8(4)
C28' C27' C41' 110.5(4)
C26' C27' C41' 109.0(4)
C28' C27' C42' 109.3(5)
C26' C27' C42' 109.1(5)
C41' C27' C42' 108.0(4)
C29' C28' N7' 105.1(5)
C29' C28' C27' 132.7(5)
N7' C28' C27' 122.3(5)
C28' C29' C30' 109.7(5)
C28' C29' H29' 124.7
C30' C29' H29' 125.6
C31' C30' C29' 107.9(5)
C31' C30' H30' 125.2
C29' C30' H30' 126.9
N7' C31' C30' 105.6(5)
N7' C31' C32' 123.0(5)
C30' C31' C32' 131.4(5)
C33' C32' N8' 105.9(5)
C33' C32' C31' 131.5(5)
N8' C32' C31' 122.6(5)
C32' C33' C34' 108.9(5)
C32' C33' H33' 124.9
C34' C33' H33' 126.2
C35' C34' C33' 107.7(5)
C35' C34' H34' 125.3
C33' C34' H34' 127.0
C34' C35' N8' 107.4(5)
C34' C35' C36' 131.9(5)
N8' C35' C36' 120.4(4)
C35' C36' C1' 108.6(4)
C35' C36' C44' 110.7(4)
C1' C36' C44' 111.2(4)
C35' C36' C43' 108.6(4)
C1' C36' C43' 109.4(4)
C44' C36' C43' 108.3(4)
C9' C37' H37D 109.3
C9' C37' H37E 109.4
H37D C37' H37E 109.5
C9' C37' H37F 109.8
H37D C37' H37F 109.4
H37E C37' H37F 109.5
C9' C38' H38D 108.6
C9' C38' H38E 110.0
H38D C38' H38E 109.5
C9' C38' H38F 109.8
H38D C38' H38F 109.5
H38E C38' H38F 109.5
C18' C39' H39D 108.7
C18' C39' H39E 110.0
H39D C39' H39E 109.4
C18' C39' H39F 109.7
H39D C39' H39F 109.5
H39E C39' H39F 109.5
C18' C40' H40D 109.3
C18' C40' H40E 109.4
H40D C40' H40E 109.5
C18' C40' H40F 109.7
H40D C40' H40F 109.5
H40E C40' H40F 109.5
C27' C41' H41D 108.9
C27' C41' H41E 109.5
H41D C41' H41E 109.5
C27' C41' H41F 110.0
H41D C41' H41F 109.5
H41E C41' H41F 109.5
C27' C42' H42D 109.9
C27' C42' H42E 109.0
H42D C42' H42E 109.5
C27' C42' H42F 109.5
H42D C42' H42F 109.5
H42E C42' H42F 109.5
C36' C43' H43D 109.4
C36' C43' H43E 109.4
H43D C43' H43E 109.5
C36' C43' H43F 109.7
H43D C43' H43F 109.5
H43E C43' H43F 109.5
C36' C44' H44D 108.9
C36' C44' H44E 110.2
H44D C44' H44E 109.5
C36' C44' H44F 109.3
H44D C44' H44F 109.5
H44E C44' H44F 109.5
Cl2C C1C Cl1C 112.0(3)
Cl2C C1C H1CA 109.6
Cl1C C1C H1CA 109.6
Cl2C C1C H1CB 108.7
Cl1C C1C H1CB 108.7
H1CA C1C H1CB 108.2
C5A N1A C3A 110.7(4)
C5A N1A C7A 112.2(4)
C3A N1A C7A 105.5(4)
C5A N1A C1A 105.4(4)
C3A N1A C1A 111.1(4)
C7A N1A C1A 112.0(4)
N1A C1A C2A 114.6(5)
N1A C1A H1AA 109.0
C2A C1A H1AA 109.6
N1A C1A H1AB 107.9
C2A C1A H1AB 107.8
H1AA C1A H1AB 107.7
C1A C2A H2AA 109.9
C1A C2A H2AB 108.4
H2AA C2A H2AB 109.5
C1A C2A H2AC 110.1
H2AA C2A H2AC 109.5
H2AB C2A H2AC 109.5
C4A C3A N1A 114.7(4)
C4A C3A H3AA 107.8
N1A C3A H3AA 108.7
C4A C3A H3AB 109.1
N1A C3A H3AB 108.6
H3AA C3A H3AB 107.7
C3A C4A H4AA 110.4
C3A C4A H4AB 109.6
H4AA C4A H4AB 109.5
C3A C4A H4AC 108.4
H4AA C4A H4AC 109.5
H4AB C4A H4AC 109.5
N1A C5A C6A 115.6(4)
N1A C5A H5AA 107.8
C6A C5A H5AA 107.8
N1A C5A H5AB 108.6
C6A C5A H5AB 109.0
H5AA C5A H5AB 107.8
C5A C6A H6AA 110.8
C5A C6A H6AB 109.4
H6AA C6A H6AB 109.5
C5A C6A H6AC 108.2
H6AA C6A H6AC 109.5
H6AB C6A H6AC 109.5
C8A C7A N1A 115.5(4)
C8A C7A H7AA 107.2
N1A C7A H7AA 108.0
C8A C7A H7AB 109.1
N1A C7A H7AB 109.0
H7AA C7A H7AB 107.8
C7A C8A H8AA 111.1
C7A C8A H8AB 109.6
H8AA C8A H8AB 109.5
C7A C8A H8AC 107.7
H8AA C8A H8AC 109.5
H8AB C8A H8AC 109.5

loop_
_geom_bond_atom_site_label_1
_geom_bond_atom_site_label_2
_geom_bond_distance
Cl1C C1C 1.751(4)
Cl2C C1C 1.722(5)
N1 C4 1.375(6)
N1 C1 1.378(5)
N1 H1N 0.9000
N2 C5 1.370(5)
N2 C8 1.376(5)
N2 H2N 0.9002
N3 C10 1.365(5)
N3 C13 1.382(5)
N3 H3N 0.8999
N4 C14 1.370(5)
N4 C17 1.384(6)
N4 H4N 0.8999
N5 C22 1.377(5)
N5 C19 1.377(5)
N5 H5N 0.8999
N6 C26 1.381(5)
N6 C23 1.383(5)
N6 H6N 0.9001
N7 C28 1.374(5)
N7 C31 1.380(5)
N7 H7N 0.9000
N8 C32 1.370(5)
N8 C35 1.378(5)
N8 H8N 0.9000
C1 C2 1.368(6)
C1 C36 1.508(7)
C2 C3 1.403(7)
C2 H2 0.9600
C3 C4 1.372(6)
C3 H3 0.9600
C4 C5 1.455(6)
C5 C6 1.378(6)
C6 C7 1.404(7)
C6 H6 0.9601
C7 C8 1.376(6)
C7 H7 0.9600
C8 C9 1.520(7)
C9 C10 1.518(6)
C9 C37 1.525(6)
C9 C38 1.537(6)
C10 C11 1.372(6)
C11 C12 1.404(7)
C11 H11 0.9601
C12 C13 1.376(6)
C12 H12 0.9599
C13 C14 1.448(6)
C14 C15 1.379(6)
C15 C16 1.400(6)
C15 H15 0.9599
C16 C17 1.375(6)
C16 H16 0.9599
C17 C18 1.504(6)
C18 C19 1.527(6)
C18 C40 1.544(6)
C18 C39 1.546(6)
C19 C20 1.366(6)
C20 C21 1.402(6)
C20 H20 0.9600
C21 C22 1.363(6)
C21 H21 0.9600
C22 C23 1.457(6)
C23 C24 1.370(6)
C24 C25 1.405(6)
C24 H24 0.9602
C25 C26 1.372(6)
C25 H25 0.9597
C26 C27 1.512(6)
C27 C28 1.515(6)
C27 C41 1.527(6)
C27 C42 1.555(6)
C28 C29 1.361(6)
C29 C30 1.405(6)
C29 H29 0.9600
C30 C31 1.368(6)
C30 H30 0.9600
C31 C32 1.453(6)
C32 C33 1.363(6)
C33 C34 1.414(7)
C33 H33 0.9601
C34 C35 1.365(6)
C34 H34 0.9598
C35 C36 1.514(6)
C36 C44 1.549(6)
C36 C43 1.549(6)
C37 H37A 0.9599
C37 H37B 0.9600
C37 H37C 0.9600
C38 H38A 0.9599
C38 H38B 0.9600
C38 H38C 0.9602
C39 H39A 0.9599
C39 H39B 0.9599
C39 H39C 0.9601
C40 H40A 0.9600
C40 H40B 0.9601
C40 H40C 0.9599
C41 H41A 0.9599
C41 H41B 0.9600
C41 H41C 0.9601
C42 H42A 0.9600
C42 H42B 0.9601
C42 H42C 0.9601
C43 H43A 0.9600
C43 H43B 0.9599
C43 H43C 0.9602
C44 H44A 0.9599
C44 H44B 0.9600
C44 H44C 0.9599
N1B C1B 1.497(6)
N1B C7B 1.502(6)
N1B C5BA 1.511(8)
N1B C3BA 1.512(7)
N1B C7BA 1.530(8)
N1B C1BA 1.537(8)
N1B C5B 1.546(6)
N1B C3B 1.550(6)
C1B C2B 1.507(6)
C1B C1BA 1.516(13)
C1B C3BA 1.615(11)
C1B C7BA 1.771(16)
C1B H1BA 0.9599
C1B H1BB 0.9598
C1B H2BF 1.3741
C1B H3BC 1.4555
C1B H7BC 1.4564
C1BA C2B 1.447(8)
C1BA C5B 1.797(14)
C1BA H1BC 0.9602
C1BA H1BD 0.9600
C1BA H2BB 1.3305
C1BA H5BB 1.4983
C2B H2BD 0.9599
C2B H2BE 0.9601
C2B H2BF 0.9599
C2B H2BA 0.9600
C2B H2BB 0.9599
C2B H2BC 0.9598
C3B C4B 1.437(6)
C3B C3BA 1.458(13)
C3B C7BA 2.016(17)
C3B H3BA 0.9600
C3B H3BB 0.9600
C3B H4BE 1.2815
C3BA C4B 1.485(7)
C3BA H1BA 1.3640
C3BA H3BC 0.9600
C3BA H3BD 0.9600
C3BA H4BC 1.3149
C4B H4BD 0.9599
C4B H4BE 0.9601
C4B H4BF 0.9600
C4B H4BA 0.9601
C4B H4BB 0.9600
C4B H4BC 0.9599
C5B C6B 1.447(6)
C5B C5BA 1.467(14)
C5B H1BD 1.5059
C5B H5BA 0.9598
C5B H5BB 0.9601
C5B H6BE 1.2822
C5BA C6B 1.483(8)
C5BA C7B 1.557(12)
C5BA H5BC 0.9600
C5BA H5BD 0.9601
C5BA H6BC 1.3141
C5BA H7BA 1.3409
C6B H6BD 0.9601
C6B H6BE 0.9601
C6B H6BF 0.9598
C6B H6BA 0.9601
C6B H6BB 0.9600
C6B H6BC 0.9599
C7B C8B 1.490(6)
C7B C7BA 1.600(14)
C7B H5BC 1.4076
C7B H7BA 0.9599
C7B H7BB 0.9601
C7B H8BE 1.5204
C7B H8BF 1.5037
C7BA C8B 1.444(8)
C7BA H1BB 1.4941
C7BA H7BC 0.9599
C7BA H7BD 0.9602
C7BA H8BB 1.4493
C7BA H8BC 1.4930
C8B H8BD 0.9601
C8B H8BE 0.9599
C8B H8BF 0.9600
C8B H8BA 0.9599
C8B H8BB 0.9600
C8B H8BC 0.9600
N1' C1' 1.376(5)
N1' C4' 1.382(5)
N1' H1'N 0.8999
N2' C8' 1.376(5)
N2' C5' 1.383(5)
N2' H2'N 0.8999
N3' C13' 1.366(5)
N3' C10' 1.380(5)
N3' H3'N 0.9000
N4' C14' 1.371(5)
N4' C17' 1.389(5)
N4' H4'N 0.9000
N5' C19' 1.383(6)
N5' C22' 1.387(6)
N5' H5'N 0.9000
N6' C23' 1.371(6)
N6' C26' 1.388(6)
N6' H6'N 0.9000
N7' C31' 1.371(6)
N7' C28' 1.374(6)
N7' H7'N 0.8998
N8' C35' 1.372(5)
N8' C32' 1.387(5)
N8' H8'N 0.9000
C1' C2' 1.368(6)
C1' C36' 1.516(6)
C2' C3' 1.407(6)
C2' H2' 0.9600
C3' C4' 1.375(6)
C3' H3' 0.9597
C4' C5' 1.453(6)
C5' C6' 1.359(6)
C6' C7' 1.415(6)
C6' H6' 0.9600
C7' C8' 1.372(6)
C7' H7' 0.9601
C8' C9' 1.515(6)
C9' C10' 1.504(6)
C9' C38' 1.541(6)
C9' C37' 1.554(6)
C10' C11' 1.359(6)
C11' C12' 1.399(6)
C11' H11' 0.9599
C12' C13' 1.367(6)
C12' H12' 0.9602
C13' C14' 1.452(6)
C14' C15' 1.368(6)
C15' C16' 1.410(6)
C15' H15' 0.9600
C16' C17' 1.359(6)
C16' H16' 0.9600
C17' C18' 1.506(6)
C18' C19' 1.514(7)
C18' C40' 1.541(6)
C18' C39' 1.544(6)
C19' C20' 1.368(6)
C20' C21' 1.410(7)
C20' H20' 0.9599
C21' C22' 1.380(7)
C21' H21' 0.9601
C22' C23' 1.441(7)
C23' C24' 1.368(7)
C24' C25' 1.406(7)
C24' H24' 0.9599
C25' C26' 1.364(7)
C25' H25' 0.9600
C26' C27' 1.514(7)
C27' C28' 1.495(7)
C27' C41' 1.550(6)
C27' C42' 1.549(6)
C28' C29' 1.358(7)
C29' C30' 1.394(7)
C29' H29' 0.9600
C30' C31' 1.371(7)
C30' H30' 0.9600
C31' C32' 1.439(7)
C32' C33' 1.370(6)
C33' C34' 1.405(7)
C33' H33' 0.9600
C34' C35' 1.363(6)
C34' H34' 0.9600
C35' C36' 1.510(6)
C36' C44' 1.544(6)
C36' C43' 1.546(6)
C37' H37D 0.9599
C37' H37E 0.9600
C37' H37F 0.9604
C38' H38D 0.9599
C38' H38E 0.9599
C38' H38F 0.9601
C39' H39D 0.9601
C39' H39E 0.9602
C39' H39F 0.9599
C40' H40D 0.9602
C40' H40E 0.9601
C40' H40F 0.9597
C41' H41D 0.9600
C41' H41E 0.9601
C41' H41F 0.9600
C42' H42D 0.9599
C42' H42E 0.9601
C42' H42F 0.9600
C43' H43D 0.9602
C43' H43E 0.9600
C43' H43F 0.9600
C44' H44D 0.9601
C44' H44E 0.9600
C44' H44F 0.9600
C1C H1CA 0.9601
C1C H1CB 0.9599
N1A C5A 1.513(6)
N1A C3A 1.517(5)
N1A C7A 1.520(6)
N1A C1A 1.523(6)
C1A C2A 1.535(8)
C1A H1AA 0.9599
C1A H1AB 0.9600
C2A H2AA 0.9600
C2A H2AB 0.9600
C2A H2AC 0.9600
C3A C4A 1.499(6)
C3A H3AA 0.9600
C3A H3AB 0.9603
C4A H4AA 0.9600
C4A H4AB 0.9599
C4A H4AC 0.9600
C5A C6A 1.522(8)
C5A H5AA 0.9600
C5A H5AB 0.9602
C6A H6AA 0.9600
C6A H6AB 0.9600
C6A H6AC 0.9600
C7A C8A 1.503(7)
C7A H7AA 0.9599
C7A H7AB 0.9600
C8A H8AA 0.9601
C8A H8AB 0.9601
C8A H8AC 0.9598

loop_
_geom_hbond_atom_site_label_D
_geom_hbond_atom_site_label_H
_geom_hbond_atom_site_label_A
_geom_hbond_distance_DH
_geom_hbond_distance_HA
_geom_hbond_distance_DA
_geom_hbond_angle_DHA
N1 H1N Br1 0.90 2.62 3.492(4) 163.6
N2 H2N Br1 0.90 2.61 3.511(4) 174.6
N3 H3N Br1 0.90 2.62 3.511(4) 171.4
N4 H4N Br1 0.90 2.60 3.493(4) 170.5
N5 H5N Br1 0.90 2.72 3.558(4) 154.7
N6 H6N Br1 0.90 2.65 3.542(4) 174.2
N7 H7N Br1 0.90 2.73 3.608(3) 164.6
N8 H8N Br1 0.90 2.66 3.552(3) 173.6
N1' H1'N Br2 0.90 2.55 3.450(4) 172.9
N2' H2'N Br2 0.90 2.54 3.430(3) 169.0
N3' H3'N Br2 0.90 2.66 3.554(4) 177.2
N4' H4'N Br2 0.90 2.64 3.536(4) 174.2
N5' H5'N Br2 0.90 2.54 3.438(4) 175.0
N6' H6'N Br2 0.90 2.55 3.448(4) 174.1
N7' H7'N Br2 0.90 2.65 3.545(4) 175.8
N8' H8'N Br2 0.90 2.73 3.583(4) 158.5

loop_
_geom_torsion_atom_site_label_1
_geom_torsion_atom_site_label_2
_geom_torsion_atom_site_label_3
_geom_torsion_atom_site_label_4
_geom_torsion
C4 N1 C1 C2 -0.2(5)
C4 N1 C1 C36 178.5(4)
N1 C1 C2 C3 0.4(5)
C36 C1 C2 C3 -178.2(4)
C1 C2 C3 C4 -0.5(5)
C2 C3 C4 N1 0.3(5)
C2 C3 C4 C5 179.6(4)
C1 N1 C4 C3 -0.1(5)
C1 N1 C4 C5 -179.4(4)
C8 N2 C5 C6 -0.7(5)
C8 N2 C5 C4 179.7(4)
C3 C4 C5 N2 -168.7(5)
N1 C4 C5 N2 10.4(7)
C3 C4 C5 C6 11.7(8)
N1 C4 C5 C6 -169.1(5)
N2 C5 C6 C7 0.7(5)
C4 C5 C6 C7 -179.7(5)
C5 C6 C7 C8 -0.5(6)
C5 N2 C8 C7 0.4(5)
C5 N2 C8 C9 178.1(4)
C6 C7 C8 N2 0.1(6)
C6 C7 C8 C9 -177.4(5)
N2 C8 C9 C10 -70.9(5)
C7 C8 C9 C10 106.3(6)
N2 C8 C9 C37 170.0(4)
C7 C8 C9 C37 -12.8(8)
N2 C8 C9 C38 50.3(6)
C7 C8 C9 C38 -132.6(5)
C13 N3 C10 C11 -0.4(5)
C13 N3 C10 C9 -177.5(4)
C8 C9 C10 N3 72.7(6)
C37 C9 C10 N3 -168.2(4)
C38 C9 C10 N3 -48.8(6)
C8 C9 C10 C11 -103.5(6)
C37 C9 C10 C11 15.6(8)
C38 C9 C10 C11 134.9(6)
N3 C10 C11 C12 0.4(6)
C9 C10 C11 C12 177.1(5)
C10 C11 C12 C13 -0.2(6)
C11 C12 C13 N3 -0.1(6)
C11 C12 C13 C14 176.0(5)
C10 N3 C13 C12 0.3(5)
C10 N3 C13 C14 -176.2(4)
C17 N4 C14 C15 -0.4(5)
C17 N4 C14 C13 177.5(4)
C12 C13 C14 N4 174.7(5)
N3 C13 C14 N4 -9.8(7)
C12 C13 C14 C15 -7.9(9)
N3 C13 C14 C15 167.6(4)
N4 C14 C15 C16 0.6(5)
C13 C14 C15 C16 -177.1(4)
C14 C15 C16 C17 -0.6(5)
C15 C16 C17 N4 0.4(5)
C15 C16 C17 C18 179.2(5)
C14 N4 C17 C16 0.0(5)
C14 N4 C17 C18 -179.0(4)
C16 C17 C18 C19 -102.8(6)
N4 C17 C18 C19 75.8(5)
C16 C17 C18 C40 16.5(7)
N4 C17 C18 C40 -164.9(4)
C16 C17 C18 C39 135.6(5)
N4 C17 C18 C39 -45.7(6)
C22 N5 C19 C20 -0.9(5)
C22 N5 C19 C18 -176.8(4)
C17 C18 C19 C20 127.1(5)
C40 C18 C19 C20 7.7(7)
C39 C18 C19 C20 -110.5(6)
C17 C18 C19 N5 -58.2(6)
C40 C18 C19 N5 -177.6(4)
C39 C18 C19 N5 64.1(5)
N5 C19 C20 C21 0.2(5)
C18 C19 C20 C21 175.5(5)
C19 C20 C21 C22 0.6(6)
C20 C21 C22 N5 -1.1(5)
C20 C21 C22 C23 -177.7(4)
C19 N5 C22 C21 1.3(5)
C19 N5 C22 C23 178.2(4)
C26 N6 C23 C24 0.5(5)
C26 N6 C23 C22 -173.2(4)
C21 C22 C23 C24 -17.0(8)
N5 C22 C23 C24 166.9(4)
C21 C22 C23 N6 155.0(5)
N5 C22 C23 N6 -21.2(7)
N6 C23 C24 C25 -0.3(5)
C22 C23 C24 C25 172.6(4)
C23 C24 C25 C26 0.1(5)
C24 C25 C26 N6 0.2(5)
C24 C25 C26 C27 -175.7(5)
C23 N6 C26 C25 -0.4(5)
C23 N6 C26 C27 176.0(4)
C25 C26 C27 C28 107.0(6)
N6 C26 C27 C28 -68.4(5)
C25 C26 C27 C41 -130.9(5)
N6 C26 C27 C41 53.7(6)
C25 C26 C27 C42 -10.7(7)
N6 C26 C27 C42 173.9(4)
C31 N7 C28 C29 -1.5(5)
C31 N7 C28 C27 -178.1(4)
C26 C27 C28 C29 -94.9(6)
C41 C27 C28 C29 142.1(5)
C42 C27 C28 C29 23.0(7)
C26 C27 C28 N7 80.6(5)
C41 C27 C28 N7 -42.4(6)
C42 C27 C28 N7 -161.5(4)
N7 C28 C29 C30 0.8(5)
C27 C28 C29 C30 176.8(5)
C28 C29 C30 C31 0.2(6)
C29 C30 C31 N7 -1.1(5)
C29 C30 C31 C32 -179.2(5)
C28 N7 C31 C30 1.6(5)
C28 N7 C31 C32 179.9(4)
C35 N8 C32 C33 0.3(6)
C35 N8 C32 C31 -178.3(4)
C30 C31 C32 C33 -6.8(9)
N7 C31 C32 C33 175.4(5)
C30 C31 C32 N8 171.4(5)
N7 C31 C32 N8 -6.4(7)
N8 C32 C33 C34 0.0(6)
C31 C32 C33 C34 178.5(5)
C32 C33 C34 C35 -0.4(7)
C33 C34 C35 N8 0.6(6)
C33 C34 C35 C36 178.2(5)
C32 N8 C35 C34 -0.6(6)
C32 N8 C35 C36 -178.4(4)
C2 C1 C36 C35 98.2(6)
N1 C1 C36 C35 -80.3(5)
C2 C1 C36 C44 -20.7(7)
N1 C1 C36 C44 160.9(4)
C2 C1 C36 C43 -139.7(5)
N1 C1 C36 C43 41.9(6)
C34 C35 C36 C1 -111.2(6)
N8 C35 C36 C1 66.0(6)
C34 C35 C36 C44 7.9(8)
N8 C35 C36 C44 -174.9(4)
C34 C35 C36 C43 125.9(6)
N8 C35 C36 C43 -56.9(6)
C7B N1B C1B C2B -53.3(7)
C5BA N1B C1B C2B 30(2)
C3BA N1B C1B C2B 150.5(9)
C7BA N1B C1B C2B -99.3(9)
C1BA N1B C1B C2B 16.0(9)
C5B N1B C1B C2B 70.1(7)
C3B N1B C1B C2B -173.2(5)
C7B N1B C1B C1BA -69.3(9)
C5BA N1B C1B C1BA 14(2)
C3BA N1B C1B C1BA 134.6(11)
C7BA N1B C1B C1BA -115.3(11)
C5B N1B C1B C1BA 54.1(9)
C3B N1B C1B C1BA 170.9(9)
C7B N1B C1B C3BA 156.1(7)
C5BA N1B C1B C3BA -121(2)
C7BA N1B C1B C3BA 110.2(9)
C1BA N1B C1B C3BA -134.6(10)
C5B N1B C1B C3BA -80.4(7)
C3B N1B C1B C3BA 36.3(7)
C7B N1B C1B C7BA 46.0(8)
C5BA N1B C1B C7BA 129(2)
C3BA N1B C1B C7BA -110.2(9)
C1BA N1B C1B C7BA 115.3(11)
C5B N1B C1B C7BA 169.4(8)
C3B N1B C1B C7BA -73.9(7)
N1B C1B C1BA C2B 163.0(10)
C3BA C1B C1BA C2B -158.2(8)
C7BA C1B C1BA C2B 115.1(8)
C2B C1B C1BA N1B -163.0(10)
C3BA C1B C1BA N1B 38.8(7)
C7BA C1B C1BA N1B -47.9(7)
N1B C1B C1BA C5B -41.7(4)
C2B C1B C1BA C5B 155.3(11)
C3BA C1B C1BA C5B -2.9(10)
C7BA C1B C1BA C5B -89.6(9)
C1B N1B C1BA C2B -16.8(10)
C7B N1B C1BA C2B 106.7(13)
C5BA N1B C1BA C2B 167.8(12)
C3BA N1B C1BA C2B -60.1(15)
C7BA N1B C1BA C2B 44.2(15)
C5B N1B C1BA C2B -142.6(15)
C3B N1B C1BA C2B -57(4)
C7B N1B C1BA C1B 123.5(6)
C5BA N1B C1BA C1B -175.4(7)
C3BA N1B C1BA C1B -43.2(9)
C7BA N1B C1BA C1B 61.0(8)
C5B N1B C1BA C1B -125.8(8)
C3B N1B C1BA C1B -40(3)
C1B N1B C1BA C5B 125.8(8)
C7B N1B C1BA C5B -110.7(5)
C5BA N1B C1BA C5B -49.6(7)
C3BA N1B C1BA C5B 82.6(7)
C7BA N1B C1BA C5B -173.2(6)
C3B N1B C1BA C5B 86(3)
N1B C1BA C2B C1B 16.4(9)
C5B C1BA C2B C1B -50.4(13)
N1B C1B C2B C1BA -16.7(9)
C3BA C1B C2B C1BA 54.1(16)
C7BA C1B C2B C1BA -77.4(10)
C1B N1B C3B C4B -62.4(7)
C7B N1B C3B C4B 170.8(6)
C5BA N1B C3B C4B 110.2(7)
C3BA N1B C3B C4B -22.6(8)
C7BA N1B C3B C4B -129.5(8)
C1BA N1B C3B C4B -26(3)
C5B N1B C3B C4B 55.2(7)
C1B N1B C3B C3BA -39.8(8)
C7B N1B C3B C3BA -166.6(8)
C5BA N1B C3B C3BA 132.8(8)
C7BA N1B C3B C3BA -106.9(9)
C1BA N1B C3B C3BA -4(3)
C5B N1B C3B C3BA 77.8(8)
C1B N1B C3B C7BA 67.1(6)
C7B N1B C3B C7BA -59.7(7)
C5BA N1B C3B C7BA -120.3(7)
C3BA N1B C3B C7BA 106.9(9)
C1BA N1B C3B C7BA 103(3)
C5B N1B C3B C7BA -175.3(7)
N1B C3B C3BA C4B -157.3(8)
C7BA C3B C3BA C4B 156.1(7)
C4B C3B C3BA N1B 157.3(8)
C7BA C3B C3BA N1B -46.5(5)
C4B C3B C3BA C1B -166.7(10)
N1B C3B C3BA C1B 36.0(5)
C7BA C3B C3BA C1B -10.5(8)
C1B N1B C3BA C3B 138.2(8)
C7B N1B C3BA C3B 37.7(18)
C5BA N1B C3BA C3B -61.7(10)
C7BA N1B C3BA C3B 73.7(9)
C1BA N1B C3BA C3B 179.1(7)
C5B N1B C3BA C3B -111.0(6)
C1B N1B C3BA C4B 160.0(13)
C7B N1B C3BA C4B 59(2)
C5BA N1B C3BA C4B -40.0(15)
C7BA N1B C3BA C4B 95.4(13)
C1BA N1B C3BA C4B -159.2(10)
C5B N1B C3BA C4B -89.2(10)
C3B N1B C3BA C4B 21.7(8)
C7B N1B C3BA C1B -100.5(16)
C5BA N1B C3BA C1B 160.0(8)
C7BA N1B C3BA C1B -64.5(9)
C1BA N1B C3BA C1B 40.9(8)
C5B N1B C3BA C1B 110.8(5)
C3B N1B C3BA C1B -138.2(8)
N1B C1B C3BA C3B -38.6(6)
C2B C1B C3BA C3B -124.0(14)
C1BA C1B C3BA C3B -79.0(11)
C7BA C1B C3BA C3B 11.9(9)
N1B C1B C3BA C4B -78(2)
C2B C1B C3BA C4B -163(2)
C1BA C1B C3BA C4B -118(3)
C7BA C1B C3BA C4B -27(3)
C2B C1B C3BA N1B -85.4(13)
C1BA C1B C3BA N1B -40.4(8)
C7BA C1B C3BA N1B 50.5(5)
N1B C3B C4B C3BA 22.3(8)
C7BA C3B C4B C3BA -36.0(10)
N1B C3BA C4B C3B -22.7(8)
C1B C3BA C4B C3B 45(2)
C1B N1B C5B C6B 172.5(6)
C7B N1B C5B C6B -59.1(8)
C5BA N1B C5B C6B -22.3(9)
C3BA N1B C5B C6B 109.3(7)
C7BA N1B C5B C6B -98(4)
C1BA N1B C5B C6B -139.7(9)
C3B N1B C5B C6B 54.3(7)
C1B N1B C5B C5BA -165.2(9)
C7B N1B C5B C5BA -36.9(9)
C3BA N1B C5B C5BA 131.5(9)
C7BA N1B C5B C5BA -76(5)
C1BA N1B C5B C5BA -117.5(11)
C3B N1B C5B C5BA 76.6(9)
C1B N1B C5B C1BA -47.8(7)
C7B N1B C5B C1BA 80.6(7)
C5BA N1B C5B C1BA 117.5(11)
C3BA N1B C5B C1BA -111.0(7)
C7BA N1B C5B C1BA 42(5)
C3B N1B C5B C1BA -166.0(7)
C2B C1BA C5B C6B 174.6(12)
C1B C1BA C5B C6B 131.9(9)
N1B C1BA C5B C6B 87.6(10)
C2B C1BA C5B C5BA 137.3(16)
C1B C1BA C5B C5BA 94.5(10)
N1B C1BA C5B C5BA 50.3(7)
C2B C1BA C5B N1B 86.9(14)
C1B C1BA C5B N1B 44.2(5)
N1B C5B C5BA C6B -157.4(9)
C1BA C5B C5BA C6B 156.6(7)
C6B C5B C5BA N1B 157.4(9)
C1BA C5B C5BA N1B -46.0(6)
C6B C5B C5BA C7B -166.9(13)
N1B C5B C5BA C7B 35.7(6)
C1BA C5B C5BA C7B -10.3(11)
C1B N1B C5BA C5B 47(2)
C7B N1B C5BA C5B 140.0(9)
C3BA N1B C5BA C5B -64.1(11)
C7BA N1B C5BA C5B 168.8(9)
C1BA N1B C5BA C5B 59.0(9)
C3B N1B C5BA C5B -111.6(6)
C1B N1B C5BA C6B 69(3)
C7B N1B C5BA C6B 161.7(16)
C3BA N1B C5BA C6B -42.4(17)
C7BA N1B C5BA C6B -169.5(12)
C1BA N1B C5BA C6B 80.7(14)
C5B N1B C5BA C6B 21.7(9)
C3B N1B C5BA C6B -89.9(12)
C1B N1B C5BA C7B -93.1(18)
C3BA N1B C5BA C7B 155.9(7)
C7BA N1B C5BA C7B 28.7(12)
C1BA N1B C5BA C7B -81.0(9)
C5B N1B C5BA C7B -140.0(9)
C3B N1B C5BA C7B 108.4(6)
N1B C5B C6B C5BA 22.0(9)
C1BA C5B C6B C5BA -43.8(12)
N1B C5BA C6B C5B -22.6(9)
C7B C5BA C6B C5B 49(3)
C1B N1B C7B C8B -47.9(8)
C5BA N1B C7B C8B 153.9(11)
C3BA N1B C7B C8B 42.0(19)
C7BA N1B C7B C8B 1.7(10)
C1BA N1B C7B C8B -102.0(7)
C5B N1B C7B C8B -171.3(6)
C3B N1B C7B C8B 74.1(7)
C1B N1B C7B C5BA 158.2(9)
C3BA N1B C7B C5BA -111.9(18)
C7BA N1B C7B C5BA -152.2(12)
C1BA N1B C7B C5BA 104.1(9)
C5B N1B C7B C5BA 34.8(9)
C3B N1B C7B C5BA -79.8(9)
C1B N1B C7B C7BA -49.6(10)
C5BA N1B C7B C7BA 152.2(12)
C3BA N1B C7B C7BA 40.3(19)
C1BA N1B C7B C7BA -103.7(10)
C5B N1B C7B C7BA -173.0(10)
C3B N1B C7B C7BA 72.4(9)
C5B C5BA C7B C8B -118.5(18)
C6B C5BA C7B C8B -162(3)
N1B C5BA C7B C8B -81.1(16)
C5B C5BA C7B N1B -37.3(7)
C6B C5BA C7B N1B -81(3)
C5B C5BA C7B C7BA -63.0(15)
C6B C5BA C7B C7BA -107(3)
N1B C5BA C7B C7BA -25.7(10)
C1B N1B C7BA C8B 132.7(16)
C7B N1B C7BA C8B -1.8(11)
C5BA N1B C7BA C8B -30(2)
C3BA N1B C7BA C8B -167.9(13)
C1BA N1B C7BA C8B 79.8(15)
C5B N1B C7BA C8B 40(6)
C3B N1B C7BA C8B -113.6(15)
C1B N1B C7BA C7B 134.4(7)
C5BA N1B C7BA C7B -28.3(12)
C3BA N1B C7BA C7B -166.1(6)
C1BA N1B C7BA C7B 81.5(8)
C5B N1B C7BA C7B 42(5)
C3B N1B C7BA C7B -111.8(6)
C7B N1B C7BA C1B -134.4(7)
C5BA N1B C7BA C1B -162.8(9)
C3BA N1B C7BA C1B 59.5(6)
C1BA N1B C7BA C1B -52.9(7)
C5B N1B C7BA C1B -93(4)
C3B N1B C7BA C1B 113.8(5)
C1B N1B C7BA C3B -113.8(5)
C7B N1B C7BA C3B 111.8(6)
C5BA N1B C7BA C3B 83.5(10)
C3BA N1B C7BA C3B -54.3(5)
C1BA N1B C7BA C3B -166.7(7)
C5B N1B C7BA C3B 154(4)
N1B C7B C7BA C8B 178.1(12)
C5BA C7B C7BA C8B -156.2(10)
C8B C7B C7BA N1B -178.1(12)
C5BA C7B C7BA N1B 25.7(10)
C8B C7B C7BA C1B -142.7(13)
N1B C7B C7BA C1B 35.4(4)
C5BA C7B C7BA C1B 61.1(13)
C8B C7B C7BA C3B 136.5(10)
N1B C7B C7BA C3B -45.3(3)
C5BA C7B C7BA C3B -19.6(10)
N1B C1B C7BA C8B -88.5(13)
C2B C1B C7BA C8B 19.2(16)
C1BA C1B C7BA C8B -36.0(15)
C3BA C1B C7BA C8B -141.4(15)
C2B C1B C7BA N1B 107.7(6)
C1BA C1B C7BA N1B 52.6(6)
C3BA C1B C7BA N1B -52.9(6)
N1B C1B C7BA C7B -37.5(6)
C2B C1B C7BA C7B 70.3(9)
C1BA C1B C7BA C7B 15.1(9)
C3BA C1B C7BA C7B -90.4(9)
N1B C1B C7BA C3B 44.7(4)
C2B C1B C7BA C3B 152.4(5)
C1BA C1B C7BA C3B 97.2(6)
C3BA C1B C7BA C3B -8.2(6)
C4B C3B C7BA C8B -174.8(8)
C3BA C3B C7BA C8B 153.7(11)
N1B C3B C7BA C8B 96.6(10)
C4B C3B C7BA N1B 88.6(8)
C3BA C3B C7BA N1B 57.1(6)
C4B C3B C7BA C7B 140.4(8)
C3BA C3B C7BA C7B 108.9(8)
N1B C3B C7BA C7B 51.9(5)
C4B C3B C7BA C1B 40.7(10)
C3BA C3B C7BA C1B 9.2(6)
N1B C3B C7BA C1B -47.9(4)
N1B C7BA C8B C7B 1.7(11)
C1B C7BA C8B C7B 64.6(12)
C3B C7BA C8B C7B -55.2(8)
N1B C7B C8B C7BA -1.7(11)
C5BA C7B C8B C7BA 67.1(19)
C4' N1' C1' C2' 0.6(5)
C4' N1' C1' C36' -175.0(4)
N1' C1' C2' C3' -0.3(5)
C36' C1' C2' C3' 174.8(5)
C1' C2' C3' C4' -0.2(6)
C2' C3' C4' N1' 0.6(5)
C2' C3' C4' C5' 177.0(4)
C1' N1' C4' C3' -0.8(5)
C1' N1' C4' C5' -177.4(4)
C8' N2' C5' C6' -0.1(5)
C8' N2' C5' C4' 179.2(4)
C3' C4' C5' C6' -2.3(8)
N1' C4' C5' C6' 173.5(5)
C3' C4' C5' N2' 178.5(4)
N1' C4' C5' N2' -5.7(7)
N2' C5' C6' C7' 0.1(5)
C4' C5' C6' C7' -179.2(4)
C5' C6' C7' C8' -0.1(6)
C6' C7' C8' N2' 0.0(5)
C6' C7' C8' C9' 175.2(5)
C5' N2' C8' C7' 0.0(5)
C5' N2' C8' C9' -175.6(4)
C7' C8' C9' C10' -99.1(6)
N2' C8' C9' C10' 75.4(5)
C7' C8' C9' C38' 20.0(7)
N2' C8' C9' C38' -165.5(4)
C7' C8' C9' C37' 139.2(5)
N2' C8' C9' C37' -46.4(6)
C13' N3' C10' C11' 0.0(6)
C13' N3' C10' C9' 177.4(4)
C8' C9' C10' C11' 108.4(6)
C38' C9' C10' C11' -10.5(8)
C37' C9' C10' C11' -129.2(6)
C8' C9' C10' N3' -68.1(5)
C38' C9' C10' N3' 173.0(4)
C37' C9' C10' N3' 54.2(6)
N3' C10' C11' C12' -0.1(6)
C9' C10' C11' C12' -177.0(5)
C10' C11' C12' C13' 0.1(7)
C10' N3' C13' C12' 0.0(6)
C10' N3' C13' C14' -178.5(4)
C11' C12' C13' N3' 0.0(6)
C11' C12' C13' C14' 178.3(5)
C17' N4' C14' C15' -0.8(6)
C17' N4' C14' C13' 179.4(4)
N3' C13' C14' C15' -177.8(5)
C12' C13' C14' C15' 4.1(10)
N3' C13' C14' N4' 2.0(7)
C12' C13' C14' N4' -176.1(5)
N4' C14' C15' C16' 0.2(6)
C13' C14' C15' C16' -179.9(5)
C14' C15' C16' C17' 0.3(7)
C15' C16' C17' N4' -0.8(6)
C15' C16' C17' C18' -179.7(5)
C14' N4' C17' C16' 1.0(6)
C14' N4' C17' C18' 180.0(4)
C16' C17' C18' C19' 104.0(7)
N4' C17' C18' C19' -74.7(6)
C16' C17' C18' C40' -133.3(6)
N4' C17' C18' C40' 47.9(6)
C16' C17' C18' C39' -15.0(8)
N4' C17' C18' C39' 166.3(4)
C22' N5' C19' C20' 0.5(6)
C22' N5' C19' C18' -177.2(4)
C17' C18' C19' C20' -104.3(6)
C40' C18' C19' C20' 134.1(6)
C39' C18' C19' C20' 14.7(8)
C17' C18' C19' N5' 72.7(6)
C40' C18' C19' N5' -48.9(6)
C39' C18' C19' N5' -168.3(4)
N5' C19' C20' C21' -0.9(6)
C18' C19' C20' C21' 176.5(5)
C19' C20' C21' C22' 1.0(7)
C20' C21' C22' N5' -0.6(6)
C20' C21' C22' C23' -178.8(5)
C19' N5' C22' C21' 0.0(5)
C19' N5' C22' C23' 178.4(4)
C26' N6' C23' C24' -0.6(6)
C26' N6' C23' C22' -178.9(5)
C21' C22' C23' C24' 1.1(10)
N5' C22' C23' C24' -176.9(5)
C21' C22' C23' N6' 178.9(5)
N5' C22' C23' N6' 1.0(8)
N6' C23' C24' C25' 0.2(6)
C22' C23' C24' C25' 178.3(5)
C23' C24' C25' C26' 0.3(7)
C24' C25' C26' N6' -0.6(6)
C24' C25' C26' C27' 176.8(6)
C23' N6' C26' C25' 0.8(6)
C23' N6' C26' C27' -177.0(5)
C25' C26' C27' C28' -108.5(7)
N6' C26' C27' C28' 68.6(6)
C25' C26' C27' C41' 129.7(6)
N6' C26' C27' C41' -53.2(6)
C25' C26' C27' C42' 11.9(8)
N6' C26' C27' C42' -171.0(4)
C31' N7' C28' C29' -0.9(6)
C31' N7' C28' C27' 177.7(4)
C26' C27' C28' C29' 106.0(7)
C41' C27' C28' C29' -133.0(6)
C42' C27' C28' C29' -14.3(8)
C26' C27' C28' N7' -72.2(6)
C41' C27' C28' N7' 48.8(6)
C42' C27' C28' N7' 167.5(4)
N7' C28' C29' C30' 1.2(6)
C27' C28' C29' C30' -177.2(5)
C28' C29' C30' C31' -1.2(7)
C28' N7' C31' C30' 0.2(6)
C28' N7' C31' C32' 179.8(4)
C29' C30' C31' N7' 0.6(6)
C29' C30' C31' C32' -179.0(5)
C35' N8' C32' C33' -0.4(5)
C35' N8' C32' C31' 177.8(4)
N7' C31' C32' C33' -164.7(5)
C30' C31' C32' C33' 14.7(9)
N7' C31' C32' N8' 17.5(7)
C30' C31' C32' N8' -163.1(5)
N8' C32' C33' C34' 0.7(5)
C31' C32' C33' C34' -177.4(4)
C32' C33' C34' C35' -0.7(5)
C33' C34' C35' N8' 0.4(5)
C33' C34' C35' C36' -173.7(4)
C32' N8' C35' C34' 0.0(5)
C32' N8' C35' C36' 174.9(4)
C34' C35' C36' C1' 93.8(6)
N8' C35' C36' C1' -79.7(5)
C34' C35' C36' C44' -143.8(5)
N8' C35' C36' C44' 42.7(6)
C34' C35' C36' C43' -25.1(7)
N8' C35' C36' C43' 161.4(4)
C2' C1' C36' C35' -106.1(6)
N1' C1' C36' C35' 68.4(5)
C2' C1' C36' C44' 131.8(5)
N1' C1' C36' C44' -53.7(6)
C2' C1' C36' C43' 12.3(7)
N1' C1' C36' C43' -173.2(4)
C5A N1A C1A C2A 179.0(5)
C3A N1A C1A C2A 59.0(6)
C7A N1A C1A C2A -58.7(6)
C5A N1A C3A C4A -60.7(6)
C7A N1A C3A C4A 177.7(4)
C1A N1A C3A C4A 56.1(6)
C3A N1A C5A C6A -56.6(6)
C7A N1A C5A C6A 60.9(6)
C1A N1A C5A C6A -176.9(5)
C5A N1A C7A C8A 60.7(7)
C3A N1A C7A C8A -178.7(6)
C1A N1A C7A C8A -57.6(7)
